data_7714711
loop_
_publ_author_name
'Muneeswaran, Zilma Pereira'
'Teoman, Baran'
'Wang, Yu'
'Chaudhry, Haroon'
'Brinzari, Tatiana V.'
'Verma, Gaurav'
'Ranasinghe, Lomaani'
'Kaler, Kylie Ryan'
'Huang, Xiaoyi'
'He, Xing'
'Thomas, Belvin'
'Xu, Shiyou'
'Cheng, Chi-Yuan'
'Boyd, Jeffrey M.'
'Chen, Dailin'
'Hao, Zhigang'
'Ma, Shengqian'
'Asefa, Tewodros'
'Pan, Long'
'Dubovoy, Viktor'

_publ_section_title
;
 Novel anionic surfactant-modified chlorhexidine and its potent
 antimicrobial properties.
;
_journal_issue 6
_journal_name_full 'Dalton transactions (Cambridge, England : 2003)'
_journal_page_first 2670
_journal_page_last 2677
_journal_paper_doi 10.1039/d3dt02559d
_journal_volume 53
_journal_year 2024
_chemical_formula_moiety '2(C12 H25 O4 S), C22 H32 Cl2 N10'
_chemical_formula_sum 'C46 H82 Cl2 N10 O8 S2'
_chemical_formula_weight 1038.23
_space_group_crystal_system triclinic
_space_group_IT_number 2
_space_group_name_Hall '-P 1'
_space_group_name_H-M_alt 'P -1'
_atom_sites_solution_hydrogens mixed
_atom_sites_solution_primary dual
_audit_creation_date 2023-06-25
_audit_creation_method
;
Olex2 1.5
(compiled 2023.03.06 svn.rbb2c1857 for OlexSys, GUI svn.r6748)
;
_audit_update_record
;
2023-06-26 deposited with the CCDC.	2023-12-12 downloaded from the CCDC.
;
_cell_angle_alpha 70.2440(10)
_cell_angle_beta 78.3980(10)
_cell_angle_gamma 89.769(2)
_cell_formula_units_Z 2
_cell_length_a 11.6393(3)
_cell_length_b 13.6352(3)
_cell_length_c 18.8400(5)
_cell_measurement_reflns_used 34528
_cell_measurement_temperature 99.99
_cell_measurement_theta_max 149.476
_cell_measurement_theta_min 5.1
_cell_volume 2749.86(12)
_computing_molecular_graphics 'Olex2 1.5 (Dolomanov et al., 2009)'
_computing_publication_material 'Olex2 1.5 (Dolomanov et al., 2009)'
_computing_structure_refinement 'XL  (Sheldrick, 2008)'
_computing_structure_solution 'SHELXT 2014/5 (Sheldrick, 2014)'
_diffrn_ambient_temperature 99.99
_diffrn_measured_fraction_theta_full 0.989
_diffrn_measured_fraction_theta_max 0.973
_diffrn_measurement_device_type 'Bruker  D8 Venture PHOTON 100 CMOS'
_diffrn_radiation_type CuK\a
_diffrn_radiation_wavelength 1.54178
_diffrn_reflns_av_R_equivalents 0.1176
_diffrn_reflns_av_unetI/netI 0.1162
_diffrn_reflns_Laue_measured_fraction_full 0.989
_diffrn_reflns_Laue_measured_fraction_max 0.973
_diffrn_reflns_limit_h_max 14
_diffrn_reflns_limit_h_min -13
_diffrn_reflns_limit_k_max 16
_diffrn_reflns_limit_k_min -17
_diffrn_reflns_limit_l_max 23
_diffrn_reflns_limit_l_min -23
_diffrn_reflns_number 34528
_diffrn_reflns_point_group_measured_fraction_full 0.989
_diffrn_reflns_point_group_measured_fraction_max 0.973
_diffrn_reflns_theta_full 67.679
_diffrn_reflns_theta_max 74.738
_diffrn_reflns_theta_min 2.550
_exptl_absorpt_coefficient_mu 2.238
_exptl_crystal_colour 'clear colourless'
_exptl_crystal_colour_lustre clear
_exptl_crystal_colour_primary colourless
_exptl_crystal_density_diffrn 1.254
_exptl_crystal_description needle
_exptl_crystal_F_000 1116
_exptl_crystal_size_max 0.11
_exptl_crystal_size_mid 0.08
_exptl_crystal_size_min 0.07
_refine_diff_density_max 0.600
_refine_diff_density_min -0.427
_refine_diff_density_rms 0.108
_refine_ls_extinction_method none
_refine_ls_goodness_of_fit_ref 1.135
_refine_ls_hydrogen_treatment mixed
_refine_ls_matrix_type full
_refine_ls_number_parameters 733
_refine_ls_number_reflns 10985
_refine_ls_number_restraints 558
_refine_ls_restrained_S_all 1.108
_refine_ls_R_factor_all 0.1035
_refine_ls_R_factor_gt 0.0740
_refine_ls_shift/su_max 0.000
_refine_ls_shift/su_mean 0.000
_refine_ls_structure_factor_coef Fsqd
_refine_ls_weighting_details 'w=1/[\s^2^(Fo^2^)+(0.0546P)^2^+4.3994P] where P=(Fo^2^+2Fc^2^)/3'
_refine_ls_weighting_scheme calc
_refine_ls_wR_factor_gt 0.1713
_refine_ls_wR_factor_ref 0.1805
_reflns_Friedel_coverage 0.000
_reflns_number_gt 8355
_reflns_number_total 10985
_reflns_threshold_expression 'I > 2\s(I)'
_cod_data_source_file d3dt02559d2.cif
_cod_data_source_block colgate_chd_sls_0m
_cod_depositor_comments 'Adding full bibliography for 7714711.cif.'
_cod_database_code 7714711
_shelx_shelxl_version_number 2016/6
_shelx_space_group_comment
;
The symmetry employed for this shelxl refinement is uniquely defined
by the following loop, which should always be used as a source of
symmetry information in preference to the above space-group names.
They are only intended as comments.
;
_cell_measurement_max 149.476
_cell_measurement_min 5.1
_shelx_estimated_absorpt_t_max 0.859
_shelx_estimated_absorpt_t_min 0.791
_olex2_refinement_description
;
1. Fixed Uiso
 At 1.2 times of:
  All C(H) groups, All C(H,H) groups, All N(H) groups, All N(H,H) groups
 At 1.5 times of:
  All C(H,H,H) groups
2. Restrained distances
 C11-C2 \\sim C12-C0 \\sim C13-C12 \\sim C3-C2 \\sim C13-C21 \\sim C3-C01T
\\sim C8-C01T \\sim C21-C20 ~
 C10-C20 \\sim C8-C01W \\sim C01W-C01V \\sim C10-C9 \\sim C01V-C5 \\sim C9-C5
 with sigma of 0.02
3. Uiso/Uaniso restraints and constraints
O00C \\sim C0 \\sim C2 \\sim C3 \\sim C01T \\sim C21 \\sim C11 \\sim C12 \\sim
C13 \\sim C8 \\sim C01W \\sim C10 \\sim C01V \\sim C9 \\sim C20: within 2A with
sigma of 0.04 and sigma for terminal atoms of 0.08 within 2A
C14 \\sim C5 \\sim C15 \\sim C1 \\sim C16 \\sim C4: within 2A with sigma of
0.04 and sigma for terminal atoms of 0.08 within 2A
C17 \\sim C6 \\sim C7 \\sim C18: within 2A with sigma of 0.04 and sigma for
terminal atoms of 0.08 within 2A
C18 \\sim C7 \\sim C6 \\sim C17 \\sim C4 \\sim C16: within 2A with sigma of
0.04 and sigma for terminal atoms of 0.08 within 2A
C7 \\sim C18 \\sim C6 \\sim C17 \\sim C4 \\sim C16: within 2A with sigma of
0.04 and sigma for terminal atoms of 0.08 within 2A
O00C \\sim C0 \\sim C1 \\sim C2 \\sim C3 \\sim C4 \\sim C5 \\sim C6 \\sim C01T
\\sim C8 \\sim C01V \\sim C01W \\sim C9 \\sim C10 \\sim C20 \\sim C21 \\sim C11
\\sim C12 \\sim C13 \\sim C14 \\sim C15 \\sim C16 \\sim C17 \\sim C7 \\sim C18:
within 2A with sigma of 0.04 and sigma for terminal atoms of 0.08 within 2A
4. Rigid body (RIGU) restrains
 O00C, C0, C3, C01T, C8, C01V, C01W, C9, C10, C21, C11, C12, C13, C20, C2
 with sigma for 1-2 distances of 0.004 and sigma for 1-3 distances of 0.004
 C14, C5, C15, C1, C16, C4
 with sigma for 1-2 distances of 0.004 and sigma for 1-3 distances of 0.004
 C17, C6, C7, C18
 with sigma for 1-2 distances of 0.004 and sigma for 1-3 distances of 0.004
 C16, C4, C17, C6, C18, C7
 with sigma for 1-2 distances of 0.004 and sigma for 1-3 distances of 0.004
 C18, C7, C6, C17, C4, C16
 with sigma for 1-2 distances of 0.004 and sigma for 1-3 distances of 0.004
 O00C, C0, C2, C3, C4, C5, C6, C7, C01T, C8, C01V, C01W, C9, C10, C20, C21,
 C11, C12, C13, C14, C16, C17, C18, C1, C15
 with sigma for 1-2 distances of 0.004 and sigma for 1-3 distances of 0.004
5. Others
 Sof(C0)=Sof(H0A)=Sof(H0B)=Sof(C5)=Sof(H5A)=Sof(H5B)=Sof(C7)=Sof(H7A)=Sof(H7B)=
 Sof(H7C)=Sof(C9)=Sof(H9A)=Sof(H9B)=Sof(C10)=Sof(H10A)=Sof(H10B)=Sof(C20)=
 Sof(H20A)=Sof(H20B)=Sof(C21)=Sof(H21A)=Sof(H21B)=Sof(C12)=Sof(H12A)=Sof(H12B)=
 Sof(C13)=Sof(H13A)=Sof(H13B)=Sof(C15)=Sof(H15A)=Sof(H15B)=Sof(C16)=Sof(H16A)=
 Sof(H16B)=Sof(C17)=Sof(H17A)=Sof(H17B)=1-FVAR(1)
 Sof(C1)=Sof(H1A)=Sof(H1B)=Sof(C2)=Sof(H2A)=Sof(H2B)=Sof(C3)=Sof(H3A)=Sof(H3B)=
 Sof(C4)=Sof(H4A)=Sof(H4B)=Sof(C6)=Sof(H6A)=Sof(H6B)=Sof(C01T)=Sof(H01A)=
 Sof(H01B)=Sof(C8)=Sof(H8A)=Sof(H8B)=Sof(C01V)=Sof(H01C)=Sof(H01D)=Sof(C01W)=
 Sof(H01E)=Sof(H01F)=Sof(C11)=Sof(H11A)=Sof(H11B)=Sof(C14)=Sof(H14A)=Sof(H14B)=
 Sof(C18)=Sof(H18A)=Sof(H18B)=Sof(H18C)=FVAR(1)
6.a Rotating group:
 N00H(H00G,H00H)
6.b Secondary CH2 refined with riding coordinates:
 C00Q(H00L,H00N), C00V(H00O,H00P), C00W(H00Q,H00R), C00X(H00S,H00V), C00Y(H00Y,
 H), C00Z(H00W,H00X), C010(H01K,H01L), C015(H01G,H01H), C0(H0A,H0B), C01A(H01M,
 H01N), C01B(H01O,H01P), C01E(H01Q,H01R), C01F(H01S,H01T), C01G(H01U,H01V),
 C01H(H01W,H01X), C01I(H01Y,HA), C01J(H01Z,HB), C01K(H01,HC), C1(H1A,H1B),
 C2(H2A,H2B), C3(H3A,H3B), C4(H4A,H4B), C5(H5A,H5B), C6(H6A,H6B), C01T(H01A,
 H01B), C8(H8A,H8B), C01V(H01C,H01D), C01W(H01E,H01F), C9(H9A,H9B), C10(H10A,
 H10B), C20(H20A,H20B), C21(H21A,H21B), C11(H11A,H11B), C12(H12A,H12B),
 C13(H13A,H13B), C14(H14A,H14B), C15(H15A,H15B), C16(H16A,H16B), C17(H17A,H17B)
6.c Aromatic/amide H refined with riding coordinates:
 N00D(H00D), N00E(H00E), N00I(H00I), N00M(H00M), C00T(H00T), C00U(H00U),
 C011(H011), C014(H014), C017(H017), C019(H019), C01C(H01I), C01D(H01J)
6.d X=CH2 refined with riding coordinates:
 N00F(H00A,H00B), N00J(H00J,H00K)
6.e Idealised Me refined as rotating group:
 C01L(H1,HD,HE), C7(H7A,H7B,H7C), C18(H18A,H18B,H18C)
;
_olex2_submission_special_instructions 'No special instructions were received'

loop_
_space_group_symop_operation_xyz
'x, y, z'
'-x, -y, -z'

loop_
_atom_site_label
_atom_site_type_symbol
_atom_site_fract_x
_atom_site_fract_y
_atom_site_fract_z
_atom_site_U_iso_or_equiv
_atom_site_adp_type
_atom_site_occupancy
_atom_site_site_symmetry_order
_atom_site_calc_flag
_atom_site_refinement_flags_posn
_atom_site_refinement_flags_adp
_atom_site_refinement_flags_occupancy
_atom_site_disorder_assembly
_atom_site_disorder_group
S01 S 0.39494(6) 0.24345(6) 0.51791(5) 0.01592(18) Uani 1 1 d . . . . .
S02 S -0.08595(6) 1.25218(6) 0.49452(4) 0.01481(17) Uani 1 1 d . . . . .
Cl03 Cl -0.19780(9) 0.67883(8) 0.90585(5) 0.0348(2) Uani 1 1 d . . . . .
Cl04 Cl 0.70388(12) -0.00365(9) 0.94112(6) 0.0453(3) Uani 1 1 d . . . . .
O005 O 0.39216(19) 0.19023(18) 0.46344(14) 0.0187(5) Uani 1 1 d . . . . .
O006 O 0.02233(19) 1.25337(19) 0.44023(14) 0.0209(5) Uani 1 1 d . . . . .
O007 O -0.12951(19) 1.14842(18) 0.54694(14) 0.0191(5) Uani 1 1 d . . . . .
O008 O -0.18536(19) 1.28429(18) 0.44582(13) 0.0183(5) Uani 1 1 d . . . . .
O009 O -0.0790(2) 1.32847(18) 0.53182(15) 0.0213(5) Uani 1 1 d . . . . .
O00A O 0.4636(2) 0.19218(19) 0.57522(15) 0.0219(5) Uani 1 1 d . . . . .
O00B O 0.4269(2) 0.35471(19) 0.48258(16) 0.0254(5) Uani 1 1 d . . . . .
O00C O 0.2627(2) 0.2302(2) 0.56147(15) 0.0243(5) Uani 1 1 d . U . . .
N00D N 0.4141(2) 0.9156(2) 0.59701(16) 0.0170(5) Uani 1 1 d . . . . .
H00D H 0.479447 0.894083 0.576283 0.020 Uiso 1 1 calc R U . . .
N00E N 0.0277(2) 0.9863(2) 0.60162(16) 0.0167(5) Uani 1 1 d . . . . .
H00E H -0.022753 1.026783 0.578658 0.020 Uiso 1 1 calc R U . . .
N00F N 0.1627(2) 1.0734(2) 0.49110(16) 0.0167(5) Uani 1 1 d . . . . .
H00A H 0.235242 1.088836 0.463933 0.020 Uiso 1 1 calc R U . . .
H00B H 0.104267 1.104878 0.471474 0.020 Uiso 1 1 calc R U . . .
N00G N 0.3448(3) 0.9262(2) 0.48832(16) 0.0163(5) Uani 1 1 d . . . . .
H00C H 0.406(4) 0.897(4) 0.473(3) 0.020 Uiso 1 1 d . U . . .
N00H N 0.6253(2) 0.4298(2) 0.53760(17) 0.0200(6) Uani 1 1 d . . . . .
H00G H 0.611537 0.496010 0.530568 0.024 Uiso 1 1 d R U . . .
H00H H 0.561652 0.397119 0.534867 0.024 Uiso 1 1 d R U . . .
N00I N 0.7689(2) 0.5997(2) 0.63079(16) 0.0176(5) Uani 1 1 d . . . . .
H00I H 0.826940 0.648579 0.612939 0.021 Uiso 1 1 calc R U . . .
N00J N 0.8595(2) 0.5274(2) 0.54257(18) 0.0197(6) Uani 1 1 d . . . . .
H00J H 0.908957 0.583075 0.520574 0.024 Uiso 1 1 calc R U . . .
H00K H 0.865414 0.475960 0.524003 0.024 Uiso 1 1 calc R U . . .
N00K N 0.7032(2) 0.4349(2) 0.64244(16) 0.0176(5) Uani 1 1 d . . . . .
N00L N 0.2214(2) 0.9502(2) 0.59741(16) 0.0163(5) Uani 1 1 d . . . . .
N00M N 0.6180(2) 0.2813(2) 0.64316(17) 0.0196(6) Uani 1 1 d . . . . .
H00M H 0.575501 0.253325 0.620257 0.024 Uiso 1 1 calc R U . . .
C00N C 0.3254(3) 0.9324(2) 0.55953(18) 0.0142(6) Uani 1 1 d . . . . .
C00O C 0.7754(3) 0.5209(2) 0.60426(19) 0.0160(6) Uani 1 1 d . . . . .
C00P C 0.1412(3) 1.0022(2) 0.56217(18) 0.0146(6) Uani 1 1 d . . . . .
C00Q C 0.4073(3) 0.9314(3) 0.6706(2) 0.0210(6) Uani 1 1 d . . . . .
H00L H 0.329951 0.902604 0.704971 0.025 Uiso 1 1 calc R U . . .
H00N H 0.414636 1.007155 0.661842 0.025 Uiso 1 1 calc R U . . .
C00R C 0.6528(3) 0.3838(2) 0.60766(19) 0.0167(6) Uani 1 1 d . . . . .
C00S C -0.0187(3) 0.9122(3) 0.67542(19) 0.0167(6) Uani 1 1 d . . . . .
C00T C 0.0275(3) 0.8158(3) 0.7046(2) 0.0209(6) Uani 1 1 d . . . . .
H00T H 0.095672 0.798111 0.675462 0.025 Uiso 1 1 calc R U . . .
C00U C -0.1192(3) 0.9378(3) 0.7187(2) 0.0210(6) Uani 1 1 d . . . . .
H00U H -0.150924 1.003434 0.698925 0.025 Uiso 1 1 calc R U . . .
C00V C 0.4862(3) 0.7592(3) 0.73978(19) 0.0191(6) Uani 1 1 d . . . . .
H00O H 0.478775 0.734836 0.696899 0.023 Uiso 1 1 calc R U . . .
H00P H 0.411577 0.738411 0.778803 0.023 Uiso 1 1 calc R U . . .
C00W C 0.6934(3) 0.6955(3) 0.7173(2) 0.0204(6) Uani 1 1 d . . . . .
H00Q H 0.711677 0.762119 0.673233 0.025 Uiso 1 1 calc R U . . .
H00R H 0.762555 0.680916 0.741507 0.025 Uiso 1 1 calc R U . . .
C00X C 0.5055(3) 0.8775(3) 0.70915(19) 0.0196(6) Uani 1 1 d . . . . .
H00S H 0.581254 0.898050 0.671251 0.024 Uiso 1 1 calc R U . . .
H00V H 0.510755 0.901863 0.752340 0.024 Uiso 1 1 calc R U . . .
C00Y C -0.2724(3) 1.4007(3) 0.3481(2) 0.0225(7) Uani 1 1 d . . . . .
H00Y H -0.347054 1.385897 0.387156 0.027 Uiso 1 1 calc R U . . .
H H -0.269839 1.349594 0.321063 0.027 Uiso 1 1 calc R U . . .
C00Z C 0.6692(3) 0.6080(3) 0.6884(2) 0.0201(6) Uani 1 1 d . . . . .
H00W H 0.653036 0.541102 0.732347 0.024 Uiso 1 1 calc R U . . .
H00X H 0.598597 0.621599 0.665643 0.024 Uiso 1 1 calc R U . . .
C010 C -0.1701(3) 1.3881(3) 0.3880(2) 0.0205(6) Uani 1 1 d . . . . .
H01K H -0.095000 1.396436 0.350226 0.025 Uiso 1 1 calc R U . . .
H01L H -0.168837 1.441594 0.412718 0.025 Uiso 1 1 calc R U . . .
C011 C -0.0265(3) 0.7455(3) 0.7765(2) 0.0251(7) Uani 1 1 d . . . . .
H011 H 0.004882 0.679879 0.796741 0.030 Uiso 1 1 calc R U . . .
C012 C -0.1261(3) 0.7714(3) 0.8185(2) 0.0250(7) Uani 1 1 d . . . . .
C013 C 0.6428(3) 0.2146(3) 0.7133(2) 0.0206(6) Uani 1 1 d . . . . .
C014 C -0.1725(3) 0.8669(3) 0.7908(2) 0.0250(7) Uani 1 1 d . . . . .
H014 H -0.240359 0.884028 0.820568 0.030 Uiso 1 1 calc R U . . .
C015 C 0.5865(3) 0.7056(3) 0.77629(19) 0.0211(6) Uani 1 1 d . . . . .
H01G H 0.556731 0.635043 0.812923 0.025 Uiso 1 1 calc R U . . .
H01H H 0.611668 0.745974 0.806088 0.025 Uiso 1 1 calc R U . . .
C0 C 0.220(2) 0.269(2) 0.6283(16) 0.024(4) Uani 0.339(12) 1 d D U P A -1
H0A H 0.283613 0.265057 0.656899 0.028 Uiso 0.339(12) 1 calc R U P A -1
H0B H 0.202611 0.343218 0.607624 0.028 Uiso 0.339(12) 1 calc R U P A -1
C017 C 0.7499(3) 0.2220(3) 0.7344(2) 0.0255(7) Uani 1 1 d . . . . .
H017 H 0.809950 0.273194 0.700983 0.031 Uiso 1 1 calc R U . . .
C018 C 0.6806(4) 0.0793(3) 0.8525(2) 0.0307(8) Uani 1 1 d . . . . .
C019 C 0.7681(4) 0.1542(3) 0.8042(2) 0.0300(8) Uani 1 1 d . . . . .
H019 H 0.840621 0.159106 0.819006 0.036 Uiso 1 1 calc R U . . .
C01A C -0.2690(3) 1.5115(3) 0.2899(2) 0.0265(7) Uani 1 1 d . . . . .
H01M H -0.264115 1.562603 0.316174 0.032 Uiso 1 1 calc R U . . .
H01N H -0.197462 1.523811 0.248501 0.032 Uiso 1 1 calc R U . . .
C01B C -0.3698(4) 1.6325(3) 0.1880(2) 0.0299(8) Uani 1 1 d . . . . .
H01O H -0.366908 1.690352 0.208377 0.036 Uiso 1 1 calc R U . . .
H01P H -0.295934 1.638868 0.149519 0.036 Uiso 1 1 calc R U . . .
C01C C 0.5572(3) 0.1366(3) 0.7613(2) 0.0295(8) Uani 1 1 d . . . . .
H01I H 0.485374 0.130020 0.746215 0.035 Uiso 1 1 calc R U . . .
C01D C 0.5757(4) 0.0685(3) 0.8311(3) 0.0343(8) Uani 1 1 d . . . . .
H01J H 0.517198 0.015230 0.863726 0.041 Uiso 1 1 calc R U . . .
C01E C -0.4728(3) 1.6439(3) 0.1482(2) 0.0285(8) Uani 1 1 d . . . . .
H01Q H -0.544369 1.652390 0.183556 0.034 Uiso 1 1 calc R U . . .
H01R H -0.486050 1.578866 0.137693 0.034 Uiso 1 1 calc R U . . .
C01F C -0.3769(3) 1.5290(3) 0.2539(2) 0.0260(7) Uani 1 1 d . . . . .
H01S H -0.387883 1.471463 0.234506 0.031 Uiso 1 1 calc R U . . .
H01T H -0.446952 1.525865 0.294573 0.031 Uiso 1 1 calc R U . . .
C01G C -0.6725(3) 1.6684(3) -0.0408(2) 0.0305(8) Uani 1 1 d . . . . .
H01U H -0.652113 1.732152 -0.087225 0.037 Uiso 1 1 calc R U . . .
H01V H -0.745920 1.679449 -0.008250 0.037 Uiso 1 1 calc R U . . .
C01H C -0.6954(4) 1.5770(3) -0.0660(2) 0.0334(8) Uani 1 1 d . . . . .
H01W H -0.711261 1.512520 -0.019984 0.040 Uiso 1 1 calc R U . . .
H01X H -0.623431 1.568582 -0.101139 0.040 Uiso 1 1 calc R U . . .
C01I C -0.4547(4) 1.7361(3) 0.0726(2) 0.0321(8) Uani 1 1 d . . . . .
H01Y H -0.381553 1.728752 0.037949 0.039 Uiso 1 1 calc R U . . .
HA H -0.443968 1.801256 0.083400 0.039 Uiso 1 1 calc R U . . .
C01J C -0.5753(4) 1.6550(3) 0.0037(2) 0.0316(8) Uani 1 1 d . . . . .
H01Z H -0.501138 1.646435 -0.029443 0.038 Uiso 1 1 calc R U . . .
HB H -0.594329 1.590245 0.049304 0.038 Uiso 1 1 calc R U . . .
C01K C -0.5561(4) 1.7462(3) 0.0306(2) 0.0342(9) Uani 1 1 d . . . . .
H01 H -0.629373 1.752707 0.065505 0.041 Uiso 1 1 calc R U . . .
HC H -0.540941 1.811381 -0.014860 0.041 Uiso 1 1 calc R U . . .
C01L C -0.7976(4) 1.5887(4) -0.1066(3) 0.0414(10) Uani 1 1 d . . . . .
H1 H -0.870775 1.589741 -0.070490 0.062 Uiso 1 1 calc R U . . .
HD H -0.803375 1.529842 -0.124677 0.062 Uiso 1 1 calc R U . . .
HE H -0.784738 1.654211 -0.150739 0.062 Uiso 1 1 calc R U . . .
C1 C -0.0331(10) -0.3006(8) 1.0477(7) 0.027(2) Uani 0.661(12) 1 d . U P A 1
H1A H 0.003966 -0.338961 1.013857 0.032 Uiso 0.661(12) 1 calc R U P A 1
H1B H -0.114416 -0.331682 1.071329 0.032 Uiso 0.661(12) 1 calc R U P A 1
C2 C 0.1186(8) 0.2469(7) 0.6635(5) 0.0240(17) Uani 0.661(12) 1 d D U P A 1
H2A H 0.061122 0.249466 0.630710 0.029 Uiso 0.661(12) 1 calc R U P A 1
H2B H 0.091973 0.291557 0.694679 0.029 Uiso 0.661(12) 1 calc R U P A 1
C3 C 0.1183(9) 0.1341(8) 0.7181(5) 0.0266(18) Uani 0.661(12) 1 d D U P A 1
H3A H 0.036226 0.106963 0.743862 0.032 Uiso 0.661(12) 1 calc R U P A 1
H3B H 0.151210 0.090057 0.687549 0.032 Uiso 0.661(12) 1 calc R U P A 1
C4 C 0.0352(13) -0.3167(12) 1.1124(8) 0.027(2) Uani 0.661(12) 1 d . U P A 1
H4A H 0.111672 -0.275338 1.090511 0.032 Uiso 0.661(12) 1 calc R U P A 1
H4B H -0.009701 -0.290204 1.151857 0.032 Uiso 0.661(12) 1 calc R U P A 1
C5 C -0.0597(16) -0.1631(14) 0.9956(14) 0.022(4) Uani 0.339(12) 1 d D U P A -1
H5A H -0.109331 -0.142584 1.036891 0.026 Uiso 0.339(12) 1 calc R U P A -1
H5B H -0.108751 -0.163538 0.958467 0.026 Uiso 0.339(12) 1 calc R U P A -1
C6 C 0.0571(14) -0.4313(11) 1.1511(8) 0.032(3) Uani 0.661(12) 1 d . U P A 1
H6A H -0.018311 -0.474218 1.167655 0.038 Uiso 0.661(12) 1 calc R U P A 1
H6B H 0.110406 -0.455593 1.113389 0.038 Uiso 0.661(12) 1 calc R U P A 1
C7 C 0.122(4) -0.427(3) 1.1993(19) 0.048(6) Uani 0.339(12) 1 d . U P A -1
H7A H 0.135816 -0.501907 1.217295 0.073 Uiso 0.339(12) 1 calc R U P A -1
H7B H 0.073278 -0.409763 1.241436 0.073 Uiso 0.339(12) 1 calc R U P A -1
H7C H 0.197999 -0.386219 1.182377 0.073 Uiso 0.339(12) 1 calc R U P A -1
C01T C 0.1894(10) 0.1256(8) 0.7790(6) 0.034(2) Uani 0.661(12) 1 d D U P A 1
H01A H 0.156171 0.170248 0.808869 0.041 Uiso 0.661(12) 1 calc R U P A 1
H01B H 0.270988 0.153786 0.752572 0.041 Uiso 0.661(12) 1 calc R U P A 1
C8 C 0.1934(7) 0.0150(8) 0.8354(5) 0.038(2) Uani 0.661(12) 1 d D U P A 1
H8A H 0.248213 0.016621 0.868965 0.045 Uiso 0.661(12) 1 calc R U P A 1
H8B H 0.224454 -0.030613 0.805810 0.045 Uiso 0.661(12) 1 calc R U P A 1
C01V C 0.0784(6) -0.1394(5) 0.9451(4) 0.0346(17) Uani 0.661(12) 1 d D U P A 1
H01C H 0.109721 -0.186884 0.917211 0.042 Uiso 0.661(12) 1 calc R U P A 1
H01D H 0.134819 -0.133743 0.976729 0.042 Uiso 0.661(12) 1 calc R U P A 1
C01W C 0.0724(5) -0.0320(5) 0.8862(3) 0.0292(16) Uani 0.661(12) 1 d D U P A 1
H01E H 0.039240 0.015603 0.913595 0.035 Uiso 0.661(12) 1 calc R U P A 1
H01F H 0.018766 -0.037468 0.852861 0.035 Uiso 0.661(12) 1 calc R U P A 1
C9 C 0.0414(10) -0.0796(10) 0.9539(6) 0.029(3) Uani 0.339(12) 1 d D U P A -1
H9A H 0.008281 -0.010698 0.936153 0.034 Uiso 0.339(12) 1 calc R U P A -1
H9B H 0.089769 -0.077620 0.991103 0.034 Uiso 0.339(12) 1 calc R U P A -1
C10 C 0.1204(10) -0.0966(9) 0.8851(6) 0.032(3) Uani 0.339(12) 1 d D U P A -1
H10A H 0.073320 -0.095022 0.846502 0.038 Uiso 0.339(12) 1 calc R U P A -1
H10B H 0.151380 -0.166542 0.902143 0.038 Uiso 0.339(12) 1 calc R U P A -1
C20 C 0.2236(15) -0.0141(13) 0.8471(10) 0.036(4) Uani 0.339(12) 1 d D U P A -1
H20A H 0.281784 -0.038384 0.811713 0.043 Uiso 0.339(12) 1 calc R U P A -1
H20B H 0.262288 -0.007383 0.887657 0.043 Uiso 0.339(12) 1 calc R U P A -1
C21 C 0.1884(18) 0.0936(14) 0.8018(11) 0.032(3) Uani 0.339(12) 1 d D U P A -1
H21A H 0.133165 0.118950 0.838103 0.038 Uiso 0.339(12) 1 calc R U P A -1
H21B H 0.259542 0.142434 0.781440 0.038 Uiso 0.339(12) 1 calc R U P A -1
C11 C 0.2374(12) 0.2917(10) 0.6117(7) 0.0200(19) Uani 0.661(12) 1 d D U P A 1
H11A H 0.234317 0.366333 0.581156 0.024 Uiso 0.661(12) 1 calc R U P A 1
H11B H 0.298284 0.285211 0.642605 0.024 Uiso 0.661(12) 1 calc R U P A 1
C12 C 0.1111(16) 0.2061(15) 0.6833(11) 0.029(4) Uani 0.339(12) 1 d D U P A -1
H12A H 0.074843 0.245969 0.716292 0.035 Uiso 0.339(12) 1 calc R U P A -1
H12B H 0.053875 0.198772 0.652701 0.035 Uiso 0.339(12) 1 calc R U P A -1
C13 C 0.1314(19) 0.0985(16) 0.7349(11) 0.032(4) Uani 0.339(12) 1 d D U P A -1
H13A H 0.181445 0.063890 0.702705 0.038 Uiso 0.339(12) 1 calc R U P A -1
H13B H 0.054692 0.057422 0.756270 0.038 Uiso 0.339(12) 1 calc R U P A -1
C14 C -0.0381(10) -0.1884(9) 0.9989(9) 0.030(2) Uani 0.661(12) 1 d . U P A 1
H14A H -0.063295 -0.147540 1.033244 0.036 Uiso 0.661(12) 1 calc R U P A 1
H14B H -0.098260 -0.184121 0.967752 0.036 Uiso 0.661(12) 1 calc R U P A 1
C15 C -0.026(3) -0.2698(18) 1.0304(15) 0.033(4) Uani 0.339(12) 1 d . U P A -1
H15A H 0.024248 -0.289493 0.988983 0.040 Uiso 0.339(12) 1 calc R U P A -1
H15B H -0.098512 -0.317098 1.049388 0.040 Uiso 0.339(12) 1 calc R U P A -1
C16 C 0.038(3) -0.291(2) 1.0963(19) 0.034(5) Uani 0.339(12) 1 d . U P A -1
H16A H 0.114050 -0.248631 1.076570 0.041 Uiso 0.339(12) 1 calc R U P A -1
H16B H -0.009054 -0.266816 1.136426 0.041 Uiso 0.339(12) 1 calc R U P A -1
C17 C 0.062(3) -0.403(2) 1.1332(17) 0.029(4) Uani 0.339(12) 1 d . U P A -1
H17A H -0.014496 -0.445173 1.151533 0.035 Uiso 0.339(12) 1 calc R U P A -1
H17B H 0.109709 -0.426370 1.092962 0.035 Uiso 0.339(12) 1 calc R U P A -1
C18 C 0.1115(17) -0.4462(16) 1.2211(9) 0.046(3) Uani 0.661(12) 1 d . U P A 1
H18A H 0.186333 -0.403984 1.204725 0.069 Uiso 0.661(12) 1 calc R U P A 1
H18B H 0.125389 -0.520021 1.244232 0.069 Uiso 0.661(12) 1 calc R U P A 1
H18C H 0.057770 -0.424061 1.259116 0.069 Uiso 0.661(12) 1 calc R U P A 1
H00F H 0.294(4) 0.907(3) 0.474(2) 0.012(9) Uiso 1 1 d . . . . .

loop_
_atom_site_aniso_label
_atom_site_aniso_U_11
_atom_site_aniso_U_22
_atom_site_aniso_U_33
_atom_site_aniso_U_23
_atom_site_aniso_U_13
_atom_site_aniso_U_12
S01 0.0119(3) 0.0153(3) 0.0252(4) -0.0113(3) -0.0069(3) 0.0020(3)
S02 0.0108(3) 0.0119(3) 0.0234(4) -0.0069(3) -0.0060(3) 0.0010(2)
Cl03 0.0382(5) 0.0393(5) 0.0195(4) -0.0028(4) -0.0019(3) -0.0112(4)
Cl04 0.0672(7) 0.0378(5) 0.0291(5) -0.0050(4) -0.0178(5) 0.0121(5)
O005 0.0125(10) 0.0207(11) 0.0266(12) -0.0135(9) -0.0032(8) 0.0008(8)
O006 0.0127(10) 0.0207(11) 0.0298(12) -0.0102(10) -0.0030(9) 0.0021(9)
O007 0.0163(10) 0.0141(11) 0.0271(12) -0.0051(9) -0.0083(9) 0.0005(8)
O008 0.0151(10) 0.0157(11) 0.0235(11) -0.0038(9) -0.0079(9) 0.0006(8)
O009 0.0209(11) 0.0166(11) 0.0298(12) -0.0098(10) -0.0103(9) 0.0030(9)
O00A 0.0212(11) 0.0202(11) 0.0306(13) -0.0125(10) -0.0130(10) 0.0045(9)
O00B 0.0251(12) 0.0163(11) 0.0403(14) -0.0118(10) -0.0160(11) 0.0023(9)
O00C 0.0147(10) 0.0358(14) 0.0318(13) -0.0243(11) -0.0032(9) 0.0023(10)
N00D 0.0117(11) 0.0220(13) 0.0203(13) -0.0100(11) -0.0055(10) 0.0049(10)
N00E 0.0094(11) 0.0168(12) 0.0225(13) -0.0044(10) -0.0045(10) 0.0029(10)
N00F 0.0102(11) 0.0180(13) 0.0222(13) -0.0067(11) -0.0044(10) 0.0025(10)
N00G 0.0095(12) 0.0204(13) 0.0210(13) -0.0090(11) -0.0042(10) 0.0026(11)
N00H 0.0186(13) 0.0173(13) 0.0287(15) -0.0107(11) -0.0107(11) 0.0000(10)
N00I 0.0150(12) 0.0159(13) 0.0246(13) -0.0106(11) -0.0039(10) -0.0031(10)
N00J 0.0135(12) 0.0175(13) 0.0305(15) -0.0134(11) -0.0009(10) -0.0030(10)
N00K 0.0157(12) 0.0148(12) 0.0232(13) -0.0070(10) -0.0054(10) 0.0002(10)
N00L 0.0094(11) 0.0208(13) 0.0183(12) -0.0062(10) -0.0029(9) 0.0010(10)
N00M 0.0216(13) 0.0146(13) 0.0264(14) -0.0084(11) -0.0110(11) -0.0022(10)
C00N 0.0102(13) 0.0123(13) 0.0186(14) -0.0029(11) -0.0036(11) 0.0006(10)
C00O 0.0131(13) 0.0160(14) 0.0211(15) -0.0068(12) -0.0076(11) 0.0034(11)
C00P 0.0113(13) 0.0156(14) 0.0207(14) -0.0101(12) -0.0051(11) -0.0007(11)
C00Q 0.0193(15) 0.0254(16) 0.0229(16) -0.0123(13) -0.0080(12) 0.0077(13)
C00R 0.0112(13) 0.0150(14) 0.0242(15) -0.0088(12) -0.0010(11) 0.0012(11)
C00S 0.0114(13) 0.0187(15) 0.0206(15) -0.0068(12) -0.0043(11) -0.0006(11)
C00T 0.0149(14) 0.0223(16) 0.0266(17) -0.0086(13) -0.0062(12) 0.0018(12)
C00U 0.0161(15) 0.0194(15) 0.0277(17) -0.0102(13) -0.0013(12) -0.0003(12)
C00V 0.0158(14) 0.0220(16) 0.0194(15) -0.0073(12) -0.0029(12) 0.0025(12)
C00W 0.0170(14) 0.0255(17) 0.0242(16) -0.0135(13) -0.0078(12) 0.0019(13)
C00X 0.0188(15) 0.0195(15) 0.0229(16) -0.0082(13) -0.0081(12) 0.0028(12)
C00Y 0.0195(15) 0.0240(17) 0.0250(16) -0.0068(14) -0.0101(13) 0.0038(13)
C00Z 0.0169(14) 0.0207(16) 0.0239(16) -0.0103(13) -0.0026(12) -0.0011(12)
C010 0.0212(15) 0.0161(15) 0.0224(16) -0.0023(12) -0.0081(12) 0.0022(12)
C011 0.0229(16) 0.0262(17) 0.0257(17) -0.0053(14) -0.0101(13) 0.0002(14)
C012 0.0228(16) 0.0310(19) 0.0182(15) -0.0056(14) -0.0027(13) -0.0077(14)
C013 0.0239(16) 0.0134(14) 0.0267(17) -0.0080(13) -0.0081(13) 0.0014(12)
C014 0.0218(16) 0.0294(18) 0.0257(17) -0.0153(15) 0.0010(13) -0.0033(14)
C015 0.0237(16) 0.0230(16) 0.0198(15) -0.0092(13) -0.0084(12) 0.0071(13)
C0 0.020(8) 0.030(9) 0.027(9) -0.021(7) 0.000(6) 0.002(6)
C017 0.0212(16) 0.0229(17) 0.0331(19) -0.0086(15) -0.0091(14) 0.0000(13)
C018 0.043(2) 0.0251(18) 0.0250(18) -0.0084(15) -0.0107(16) 0.0096(16)
C019 0.0320(19) 0.0284(19) 0.035(2) -0.0125(16) -0.0154(16) 0.0060(15)
C01A 0.0257(17) 0.0249(17) 0.0290(18) -0.0059(14) -0.0120(14) 0.0002(14)
C01B 0.0305(19) 0.0257(18) 0.0338(19) -0.0064(15) -0.0141(15) 0.0026(15)
C01C 0.0287(18) 0.0225(17) 0.036(2) -0.0065(15) -0.0090(15) -0.0050(14)
C01D 0.035(2) 0.0283(19) 0.033(2) -0.0050(16) -0.0020(16) -0.0027(16)
C01E 0.0305(18) 0.0292(19) 0.0257(17) -0.0063(15) -0.0113(14) 0.0038(15)
C01F 0.0253(17) 0.0265(18) 0.0268(17) -0.0072(14) -0.0106(14) 0.0012(14)
C01G 0.0290(18) 0.039(2) 0.0237(17) -0.0107(16) -0.0069(14) 0.0062(16)
C01H 0.032(2) 0.034(2) 0.0299(19) -0.0080(16) -0.0022(15) 0.0005(16)
C01I 0.036(2) 0.0277(19) 0.033(2) -0.0087(16) -0.0110(16) 0.0015(16)
C01J 0.035(2) 0.035(2) 0.0264(18) -0.0102(16) -0.0106(15) 0.0084(16)
C01K 0.041(2) 0.032(2) 0.032(2) -0.0097(16) -0.0164(17) 0.0108(17)
C01L 0.030(2) 0.057(3) 0.043(2) -0.027(2) -0.0043(18) -0.0037(19)
C1 0.026(3) 0.019(4) 0.032(5) -0.004(3) -0.009(3) 0.001(3)
C2 0.017(3) 0.037(5) 0.019(4) -0.011(3) -0.003(3) 0.005(3)
C3 0.022(3) 0.035(5) 0.022(4) -0.011(3) -0.002(3) -0.005(4)
C4 0.028(3) 0.029(7) 0.024(5) -0.009(4) -0.006(4) 0.005(4)
C5 0.026(7) 0.019(7) 0.024(6) -0.011(6) -0.008(5) 0.005(5)
C6 0.030(4) 0.025(6) 0.037(6) -0.005(4) -0.010(4) 0.010(4)
C7 0.063(12) 0.038(13) 0.046(13) -0.007(10) -0.027(11) 0.002(9)
C01T 0.031(3) 0.035(5) 0.029(5) -0.001(3) -0.008(3) -0.003(3)
C8 0.028(4) 0.043(5) 0.032(4) 0.003(3) -0.009(3) 0.005(3)
C01V 0.035(3) 0.027(3) 0.037(3) -0.006(3) -0.007(2) 0.007(3)
C01W 0.031(3) 0.025(3) 0.028(3) -0.005(2) -0.007(2) 0.002(2)
C9 0.033(5) 0.030(6) 0.027(5) -0.012(4) -0.010(4) -0.003(4)
C10 0.041(6) 0.025(5) 0.026(5) -0.005(4) -0.009(4) 0.012(4)
C20 0.039(7) 0.040(8) 0.028(7) -0.010(5) -0.008(5) 0.006(6)
C21 0.030(6) 0.036(8) 0.026(8) -0.009(6) -0.005(6) -0.007(7)
C11 0.018(4) 0.025(5) 0.018(5) -0.012(3) 0.000(3) 0.000(3)
C12 0.020(6) 0.044(10) 0.023(8) -0.014(6) 0.001(5) 0.003(7)
C13 0.023(7) 0.044(9) 0.024(7) -0.010(6) 0.003(5) 0.003(7)
C14 0.034(4) 0.027(4) 0.027(3) -0.007(4) -0.010(3) 0.011(3)
C15 0.045(8) 0.021(8) 0.031(9) -0.005(6) -0.010(7) 0.003(7)
C16 0.045(9) 0.020(10) 0.034(10) -0.005(7) -0.008(8) 0.009(7)
C17 0.030(7) 0.019(10) 0.042(11) -0.010(8) -0.016(7) 0.000(7)
C18 0.043(5) 0.045(8) 0.045(7) -0.002(6) -0.022(6) 0.002(5)

loop_
_atom_type_symbol
_atom_type_description
_atom_type_scat_dispersion_real
_atom_type_scat_dispersion_imag
_atom_type_scat_source
C C 0.0181 0.0091 'International Tables Vol C Tables 4.2.6.8 and 6.1.1.4'
H H 0.0000 0.0000 'International Tables Vol C Tables 4.2.6.8 and 6.1.1.4'
Cl Cl 0.3639 0.7018 'International Tables Vol C Tables 4.2.6.8 and 6.1.1.4'
N N 0.0311 0.0180 'International Tables Vol C Tables 4.2.6.8 and 6.1.1.4'
O O 0.0492 0.0322 'International Tables Vol C Tables 4.2.6.8 and 6.1.1.4'
S S 0.3331 0.5567 'International Tables Vol C Tables 4.2.6.8 and 6.1.1.4'

loop_
_geom_angle_atom_site_label_1
_geom_angle_atom_site_label_2
_geom_angle_atom_site_label_3
_geom_angle
_geom_angle_site_symmetry_1
_geom_angle_site_symmetry_3
_geom_angle_publ_flag
O005 S01 O00A 112.95(14) . . ?
O005 S01 O00B 114.35(15) . . ?
O005 S01 O00C 102.24(13) . . ?
O00A S01 O00C 107.16(15) . . ?
O00B S01 O00A 112.04(14) . . ?
O00B S01 O00C 107.19(15) . . ?
O006 S02 O008 106.68(13) . . ?
O007 S02 O006 113.29(14) . . ?
O007 S02 O008 102.17(13) . . ?
O007 S02 O009 114.38(14) . . ?
O009 S02 O006 112.02(14) . . ?
O009 S02 O008 107.32(13) . . ?
C010 O008 S02 116.48(19) . . ?
C0 O00C S01 122.8(10) . . ?
C11 O00C S01 113.4(5) . . ?
C11 O00C C0 14.4(9) . . ?
C00N N00D H00D 118.4 . . ?
C00N N00D C00Q 123.1(3) . . ?
C00Q N00D H00D 118.4 . . ?
C00P N00E H00E 116.3 . . ?
C00P N00E C00S 127.4(3) . . ?
C00S N00E H00E 116.3 . . ?
H00A N00F H00B 120.0 . . ?
C00P N00F H00A 120.0 . . ?
C00P N00F H00B 120.0 . . ?
H00C N00G H00F 106(4) . . ?
C00N N00G H00C 119(3) . . ?
C00N N00G H00F 120(3) . . ?
H00G N00H H00H 108.9 . . ?
C00R N00H H00G 110.0 . . ?
C00R N00H H00H 110.0 . . ?
C00O N00I H00I 118.9 . . ?
C00O N00I C00Z 122.2(3) . . ?
C00Z N00I H00I 118.9 . . ?
H00J N00J H00K 120.0 . . ?
C00O N00J H00J 120.0 . . ?
C00O N00J H00K 120.0 . . ?
C00R N00K C00O 123.1(3) . . ?
C00P N00L C00N 123.2(3) . . ?
C00R N00M H00M 116.7 . . ?
C00R N00M C013 126.6(3) . . ?
C013 N00M H00M 116.7 . . ?
N00D C00N N00G 118.4(3) . . ?
N00D C00N N00L 117.1(3) . . ?
N00L C00N N00G 124.4(3) . . ?
N00I C00O N00J 118.5(3) . . ?
N00I C00O N00K 119.4(3) . . ?
N00J C00O N00K 121.9(3) . . ?
N00F C00P N00E 116.4(3) . . ?
N00L C00P N00E 118.2(3) . . ?
N00L C00P N00F 125.3(3) . . ?
N00D C00Q H00L 109.6 . . ?
N00D C00Q H00N 109.6 . . ?
N00D C00Q C00X 110.3(3) . . ?
H00L C00Q H00N 108.1 . . ?
C00X C00Q H00L 109.6 . . ?
C00X C00Q H00N 109.6 . . ?
N00K C00R N00H 123.5(3) . . ?
N00K C00R N00M 120.6(3) . . ?
N00M C00R N00H 115.8(3) . . ?
C00T C00S N00E 123.6(3) . . ?
C00T C00S C00U 119.8(3) . . ?
C00U C00S N00E 116.5(3) . . ?
C00S C00T H00T 120.1 . . ?
C011 C00T C00S 119.9(3) . . ?
C011 C00T H00T 120.1 . . ?
C00S C00U H00U 120.1 . . ?
C014 C00U C00S 119.8(3) . . ?
C014 C00U H00U 120.1 . . ?
H00O C00V H00P 107.8 . . ?
C00X C00V H00O 109.1 . . ?
C00X C00V H00P 109.1 . . ?
C00X C00V C015 112.6(3) . . ?
C015 C00V H00O 109.1 . . ?
C015 C00V H00P 109.1 . . ?
H00Q C00W H00R 108.1 . . ?
C00Z C00W H00Q 109.6 . . ?
C00Z C00W H00R 109.6 . . ?
C00Z C00W C015 110.4(3) . . ?
C015 C00W H00Q 109.6 . . ?
C015 C00W H00R 109.6 . . ?
C00Q C00X H00S 109.0 . . ?
C00Q C00X H00V 109.0 . . ?
C00V C00X C00Q 112.9(3) . . ?
C00V C00X H00S 109.0 . . ?
C00V C00X H00V 109.0 . . ?
H00S C00X H00V 107.8 . . ?
H00Y C00Y H 108.0 . . ?
C010 C00Y H00Y 109.4 . . ?
C010 C00Y H 109.4 . . ?
C010 C00Y C01A 111.2(3) . . ?
C01A C00Y H00Y 109.4 . . ?
C01A C00Y H 109.4 . . ?
N00I C00Z C00W 110.9(3) . . ?
N00I C00Z H00W 109.5 . . ?
N00I C00Z H00X 109.5 . . ?
C00W C00Z H00W 109.5 . . ?
C00W C00Z H00X 109.5 . . ?
H00W C00Z H00X 108.1 . . ?
O008 C010 C00Y 107.4(3) . . ?
O008 C010 H01K 110.2 . . ?
O008 C010 H01L 110.2 . . ?
C00Y C010 H01K 110.2 . . ?
C00Y C010 H01L 110.2 . . ?
H01K C010 H01L 108.5 . . ?
C00T C011 H011 120.1 . . ?
C012 C011 C00T 119.8(3) . . ?
C012 C011 H011 120.1 . . ?
C011 C012 Cl03 119.0(3) . . ?
C014 C012 Cl03 119.8(3) . . ?
C014 C012 C011 121.1(3) . . ?
C017 C013 N00M 122.7(3) . . ?
C01C C013 N00M 117.7(3) . . ?
C01C C013 C017 119.6(3) . . ?
C00U C014 H014 120.2 . . ?
C012 C014 C00U 119.5(3) . . ?
C012 C014 H014 120.2 . . ?
C00V C015 C00W 113.6(3) . . ?
C00V C015 H01G 108.9 . . ?
C00V C015 H01H 108.9 . . ?
C00W C015 H01G 108.9 . . ?
C00W C015 H01H 108.9 . . ?
H01G C015 H01H 107.7 . . ?
O00C C0 H0A 109.1 . . ?
O00C C0 H0B 109.1 . . ?
H0A C0 H0B 107.9 . . ?
C2 C0 O00C 119(2) . . ?
C2 C0 H0A 119.7 . . ?
C2 C0 H0B 89.8 . . ?
C2 C0 C12 19.6(8) . . ?
C12 C0 O00C 112.3(18) . . ?
C12 C0 H0A 109.1 . . ?
C12 C0 H0B 109.1 . . ?
C013 C017 H017 120.2 . . ?
C019 C017 C013 119.7(4) . . ?
C019 C017 H017 120.2 . . ?
C019 C018 Cl04 119.4(3) . . ?
C01D C018 Cl04 119.6(3) . . ?
C01D C018 C019 121.0(4) . . ?
C017 C019 H019 120.0 . . ?
C018 C019 C017 120.0(4) . . ?
C018 C019 H019 120.0 . . ?
C00Y C01A H01M 109.2 . . ?
C00Y C01A H01N 109.2 . . ?
H01M C01A H01N 107.9 . . ?
C01F C01A C00Y 112.2(3) . . ?
C01F C01A H01M 109.2 . . ?
C01F C01A H01N 109.2 . . ?
H01O C01B H01P 107.8 . . ?
C01E C01B H01O 108.9 . . ?
C01E C01B H01P 108.9 . . ?
C01E C01B C01F 113.2(3) . . ?
C01F C01B H01O 108.9 . . ?
C01F C01B H01P 108.9 . . ?
C013 C01C H01I 119.6 . . ?
C01D C01C C013 120.7(4) . . ?
C01D C01C H01I 119.6 . . ?
C018 C01D C01C 119.0(4) . . ?
C018 C01D H01J 120.5 . . ?
C01C C01D H01J 120.5 . . ?
C01B C01E H01Q 108.9 . . ?
C01B C01E H01R 108.9 . . ?
C01B C01E C01I 113.5(3) . . ?
H01Q C01E H01R 107.7 . . ?
C01I C01E H01Q 108.9 . . ?
C01I C01E H01R 108.9 . . ?
C01A C01F H01S 108.7 . . ?
C01A C01F H01T 108.7 . . ?
C01B C01F C01A 114.1(3) . . ?
C01B C01F H01S 108.7 . . ?
C01B C01F H01T 108.7 . . ?
H01S C01F H01T 107.6 . . ?
H01U C01G H01V 107.6 . . ?
C01H C01G H01U 108.6 . . ?
C01H C01G H01V 108.6 . . ?
C01J C01G H01U 108.6 . . ?
C01J C01G H01V 108.6 . . ?
C01J C01G C01H 114.5(4) . . ?
C01G C01H H01W 108.8 . . ?
C01G C01H H01X 108.8 . . ?
C01G C01H C01L 114.0(4) . . ?
H01W C01H H01X 107.7 . . ?
C01L C01H H01W 108.8 . . ?
C01L C01H H01X 108.8 . . ?
C01E C01I H01Y 108.8 . . ?
C01E C01I HA 108.8 . . ?
C01E C01I C01K 114.0(3) . . ?
H01Y C01I HA 107.7 . . ?
C01K C01I H01Y 108.8 . . ?
C01K C01I HA 108.8 . . ?
C01G C01J H01Z 108.8 . . ?
C01G C01J HB 108.8 . . ?
C01G C01J C01K 113.7(3) . . ?
H01Z C01J HB 107.7 . . ?
C01K C01J H01Z 108.8 . . ?
C01K C01J HB 108.8 . . ?
C01I C01K H01 108.7 . . ?
C01I C01K HC 108.7 . . ?
C01J C01K C01I 114.4(3) . . ?
C01J C01K H01 108.7 . . ?
C01J C01K HC 108.7 . . ?
H01 C01K HC 107.6 . . ?
C01H C01L H1 109.5 . . ?
C01H C01L HD 109.5 . . ?
C01H C01L HE 109.5 . . ?
H1 C01L HD 109.5 . . ?
H1 C01L HE 109.5 . . ?
HD C01L HE 109.5 . . ?
H1A C1 H1B 107.6 . . ?
C4 C1 H1A 108.6 . . ?
C4 C1 H1B 108.6 . . ?
C4 C1 C5 115.6(12) . . ?
C5 C1 H1A 114.4 . . ?
C5 C1 H1B 101.4 . . ?
C14 C1 H1A 108.6 . . ?
C14 C1 H1B 108.6 . . ?
C14 C1 C4 114.5(9) . . ?
C14 C1 C5 7.8(9) . . ?
C16 C1 H1A 112.0 . . ?
C16 C1 H1B 118.1 . . ?
C16 C1 C4 13.5(14) . . ?
C16 C1 C5 103.1(16) . . ?
C16 C1 C14 101.5(15) . . ?
C0 C2 H2A 114.5 . . ?
C0 C2 H2B 112.7 . . ?
C0 C2 C3 104.4(15) . . ?
C0 C2 C11 9.8(17) . . ?
H2A C2 H2B 107.6 . . ?
C3 C2 H2A 108.7 . . ?
C3 C2 H2B 108.7 . . ?
C11 C2 H2A 108.7 . . ?
C11 C2 H2B 108.7 . . ?
C11 C2 C3 114.1(7) . . ?
C12 C2 C0 113(3) . . ?
C12 C2 H2A 101.6 . . ?
C12 C2 H2B 106.9 . . ?
C12 C2 C3 9(3) . . ?
C12 C2 C11 122(3) . . ?
C2 C3 H3A 109.1 . . ?
C2 C3 H3B 109.1 . . ?
C2 C3 C21 125.0(9) . . ?
H3A C3 H3B 107.9 . . ?
C01T C3 C2 112.3(6) . . ?
C01T C3 H3A 109.1 . . ?
C01T C3 H3B 109.1 . . ?
C01T C3 C21 13.0(7) . . ?
C21 C3 H3A 100.1 . . ?
C21 C3 H3B 104.4 . . ?
C12 C3 C2 4.9(14) . . ?
C12 C3 H3A 104.3 . . ?
C12 C3 H3B 110.4 . . ?
C12 C3 C01T 115.6(14) . . ?
C12 C3 C21 128.1(17) . . ?
C13 C3 C2 163(3) . . ?
C13 C3 H3A 87.3 . . ?
C13 C3 H3B 67.1 . . ?
C13 C3 C01T 57(3) . . ?
C13 C3 C21 46(3) . . ?
C13 C3 C12 168(4) . . ?
C1 C4 H4A 109.0 . . ?
C1 C4 H4B 109.0 . . ?
C1 C4 C15 13.1(9) . . ?
H4A C4 H4B 107.8 . . ?
C6 C4 C1 112.7(10) . . ?
C6 C4 H4A 109.0 . . ?
C6 C4 H4B 109.0 . . ?
C6 C4 C15 124.3(14) . . ?
C15 C4 H4A 97.9 . . ?
C15 C4 H4B 107.4 . . ?
C17 C4 C1 109(2) . . ?
C17 C4 H4A 103.6 . . ?
C17 C4 H4B 117.5 . . ?
C17 C4 C6 9(2) . . ?
C17 C4 C15 120(2) . . ?
C1 C5 H5A 102.6 . . ?
C1 C5 H5B 107.8 . . ?
H5A C5 H5B 107.4 . . ?
C01V C5 C1 91.5(11) . . ?
C01V C5 H5A 137.7 . . ?
C01V C5 H5B 105.7 . . ?
C9 C5 C1 121.7(14) . . ?
C9 C5 H5A 108.3 . . ?
C9 C5 H5B 108.3 . . ?
C9 C5 C01V 35.0(6) . . ?
C15 C5 C1 6.5(14) . . ?
C15 C5 H5A 108.3 . . ?
C15 C5 H5B 108.3 . . ?
C15 C5 C01V 85.2(14) . . ?
C15 C5 C9 116.0(16) . . ?
C4 C6 H6A 109.4 . . ?
C4 C6 H6B 109.4 . . ?
C4 C6 C16 4.6(17) . . ?
H6A C6 H6B 108.0 . . ?
C7 C6 C4 103(2) . . ?
C7 C6 H6A 122.9 . . ?
C7 C6 H6B 103.4 . . ?
C7 C6 C16 105(3) . . ?
C7 C6 C18 14(2) . . ?
C16 C6 H6A 111.5 . . ?
C16 C6 H6B 104.8 . . ?
C18 C6 C4 111.3(11) . . ?
C18 C6 H6A 109.4 . . ?
C18 C6 H6B 109.4 . . ?
C18 C6 C16 113.6(18) . . ?
C6 C7 H7A 96.4 . . ?
C6 C7 H7B 108.4 . . ?
C6 C7 H7C 122.5 . . ?
C6 C7 C17 15.1(12) . . ?
H7A C7 H7B 109.5 . . ?
H7A C7 H7C 109.5 . . ?
H7B C7 H7C 109.5 . . ?
C17 C7 H7A 109.5 . . ?
C17 C7 H7B 109.5 . . ?
C17 C7 H7C 109.5 . . ?
C3 C01T H01A 108.5 . . ?
C3 C01T H01B 108.5 . . ?
C3 C01T C8 115.2(7) . . ?
C3 C01T C20 120.4(8) . . ?
H01A C01T H01B 107.5 . . ?
C8 C01T H01A 108.5 . . ?
C8 C01T H01B 108.5 . . ?
C8 C01T C20 9.5(5) . . ?
C20 C01T H01A 112.0 . . ?
C20 C01T H01B 99.0 . . ?
C13 C01T C3 19.6(8) . . ?
C13 C01T H01A 121.9 . . ?
C13 C01T H01B 113.1 . . ?
C13 C01T C8 96.1(11) . . ?
C13 C01T C20 100.9(12) . . ?
C01T C8 H8A 109.0 . . ?
C01T C8 H8B 109.0 . . ?
C01T C8 C01W 113.0(8) . . ?
C01T C8 C10 145.9(8) . . ?
H8A C8 H8B 107.8 . . ?
C01W C8 H8A 109.0 . . ?
C01W C8 H8B 109.0 . . ?
C01W C8 C10 38.5(5) . . ?
C10 C8 H8A 100.5 . . ?
C10 C8 H8B 76.7 . . ?
C20 C8 C01T 143(2) . . ?
C20 C8 H8A 50.6 . . ?
C20 C8 H8B 62.1 . . ?
C20 C8 C01W 104(2) . . ?
C20 C8 C10 70.3(19) . . ?
C20 C8 C21 144(2) . . ?
C21 C8 C01T 6.2(15) . . ?
C21 C8 H8A 105.3 . . ?
C21 C8 H8B 115.1 . . ?
C21 C8 C01W 110.4(14) . . ?
C21 C8 C10 145.8(14) . . ?
C5 C01V H01C 118.4 . . ?
C5 C01V H01D 112.2 . . ?
H01C C01V H01D 107.5 . . ?
C01W C01V C5 101.1(8) . . ?
C01W C01V H01C 108.5 . . ?
C01W C01V H01D 108.5 . . ?
C9 C01V C5 64.7(9) . . ?
C9 C01V H01C 158.7 . . ?
C9 C01V H01D 88.8 . . ?
C9 C01V C01W 51.9(7) . . ?
C9 C01V C10 94.6(9) . . ?
C9 C01V C14 77.7(9) . . ?
C10 C01V C5 134.9(11) . . ?
C10 C01V H01C 68.1 . . ?
C10 C01V H01D 106.5 . . ?
C10 C01V C01W 43.4(7) . . ?
C10 C01V C14 143.9(10) . . ?
C14 C01V C5 14.3(7) . . ?
C14 C01V H01C 108.5 . . ?
C14 C01V H01D 108.5 . . ?
C14 C01V C01W 115.0(6) . . ?
C8 C01W H01E 109.1 . . ?
C8 C01W H01F 109.1 . . ?
C8 C01W C20 17.7(5) . . ?
C01V C01W C8 112.6(6) . . ?
C01V C01W H01E 109.1 . . ?
C01V C01W H01F 109.1 . . ?
C01V C01W C20 94.8(7) . . ?
H01E C01W H01F 107.8 . . ?
C9 C01W C8 132.1(8) . . ?
C9 C01W C01V 39.5(6) . . ?
C9 C01W H01E 70.0 . . ?
C9 C01W H01F 116.8 . . ?
C9 C01W C20 117.4(9) . . ?
C10 C01W C8 75.4(8) . . ?
C10 C01W C01V 45.9(7) . . ?
C10 C01W H01E 149.7 . . ?
C10 C01W H01F 98.2 . . ?
C10 C01W C9 84.8(8) . . ?
C10 C01W C20 60.3(8) . . ?
C20 C01W H01E 116.6 . . ?
C20 C01W H01F 118.2 . . ?
C5 C9 H9A 108.7 . . ?
C5 C9 H9B 108.7 . . ?
C5 C9 C14 15.0(8) . . ?
C01V C9 C5 80.4(12) . . ?
C01V C9 C01W 88.6(9) . . ?
C01V C9 H9A 152.6 . . ?
C01V C9 H9B 93.0 . . ?
C01V C9 C10 45.9(7) . . ?
C01V C9 C14 66.5(9) . . ?
C01W C9 C5 128.9(13) . . ?
C01W C9 H9A 65.4 . . ?
C01W C9 H9B 121.7 . . ?
C01W C9 C10 43.3(6) . . ?
C01W C9 C14 130.5(10) . . ?
H9A C9 H9B 107.6 . . ?
C10 C9 C5 114.3(12) . . ?
C10 C9 H9A 108.7 . . ?
C10 C9 H9B 108.7 . . ?
C10 C9 C14 104.9(10) . . ?
C14 C9 H9A 123.6 . . ?
C14 C9 H9B 102.6 . . ?
C8 C10 H10A 95.6 . . ?
C8 C10 H10B 128.1 . . ?
C01V C10 C8 137.9(11) . . ?
C01V C10 C9 39.5(7) . . ?
C01V C10 H10A 115.6 . . ?
C01V C10 H10B 70.1 . . ?
C01V C10 C20 133.2(13) . . ?
C01W C10 C8 66.2(7) . . ?
C01W C10 C01V 90.8(9) . . ?
C01W C10 C9 51.9(7) . . ?
C01W C10 H10A 80.5 . . ?
C01W C10 H10B 160.9 . . ?
C01W C10 C20 83.3(11) . . ?
C9 C10 C8 105.5(9) . . ?
C9 C10 H10A 109.1 . . ?
C9 C10 H10B 109.1 . . ?
C9 C10 C20 112.6(11) . . ?
H10A C10 H10B 107.8 . . ?
C20 C10 C8 19.7(6) . . ?
C20 C10 H10A 109.1 . . ?
C20 C10 H10B 109.1 . . ?
C01T C20 H20A 103.0 . . ?
C01T C20 H20B 111.0 . . ?
C8 C20 C01T 27.6(16) . . ?
C8 C20 C01W 58.6(18) . . ?
C8 C20 C10 90(2) . . ?
C8 C20 H20A 119.6 . . ?
C8 C20 H20B 119.7 . . ?
C8 C20 C21 23.9(17) . . ?
C01W C20 C01T 85.9(10) . . ?
C01W C20 H20A 138.3 . . ?
C01W C20 H20B 106.7 . . ?
C10 C20 C01T 117.1(12) . . ?
C10 C20 C01W 36.4(6) . . ?
C10 C20 H20A 108.8 . . ?
C10 C20 H20B 108.8 . . ?
C10 C20 C21 113.9(14) . . ?
H20A C20 H20B 107.7 . . ?
C21 C20 C01T 5.7(10) . . ?
C21 C20 C01W 81.4(12) . . ?
C21 C20 H20A 108.8 . . ?
C21 C20 H20B 108.8 . . ?
C3 C21 H21A 100.5 . . ?
C3 C21 H21B 100.4 . . ?
C8 C21 C3 123.3(17) . . ?
C8 C21 C20 12.2(8) . . ?
C8 C21 H21A 102.2 . . ?
C8 C21 H21B 120.5 . . ?
C8 C21 C13 109.4(16) . . ?
C20 C21 C3 130.1(14) . . ?
C20 C21 H21A 108.3 . . ?
C20 C21 H21B 108.3 . . ?
H21A C21 H21B 107.4 . . ?
C13 C21 C3 14.2(9) . . ?
C13 C21 C20 115.8(14) . . ?
C13 C21 H21A 108.3 . . ?
C13 C21 H21B 108.3 . . ?
O00C C11 C2 105.1(9) . . ?
O00C C11 H11A 110.7 . . ?
O00C C11 H11B 110.7 . . ?
O00C C11 C12 98.0(10) . . ?
C2 C11 H11A 110.7 . . ?
C2 C11 H11B 110.7 . . ?
C2 C11 C12 14.4(7) . . ?
H11A C11 H11B 108.8 . . ?
C12 C11 H11A 125.1 . . ?
C12 C11 H11B 102.6 . . ?
C0 C12 C11 4.7(15) . . ?
C0 C12 H12A 108.5 . . ?
C0 C12 H12B 108.5 . . ?
C2 C12 C0 48(3) . . ?
C2 C12 C3 166(4) . . ?
C2 C12 C11 43(2) . . ?
C2 C12 H12A 77.0 . . ?
C2 C12 H12B 85.3 . . ?
C2 C12 C13 162(3) . . ?
C3 C12 C0 119.2(18) . . ?
C3 C12 C11 123.8(18) . . ?
C3 C12 H12A 107.3 . . ?
C3 C12 H12B 105.4 . . ?
C3 C12 C13 4.1(14) . . ?
C11 C12 H12A 106.5 . . ?
C11 C12 H12B 105.4 . . ?
H12A C12 H12B 107.5 . . ?
C13 C12 C0 115.3(15) . . ?
C13 C12 C11 119.9(14) . . ?
C13 C12 H12A 108.5 . . ?
C13 C12 H12B 108.5 . . ?
C3 C13 C01T 103(4) . . ?
C3 C13 C21 120(4) . . ?
C3 C13 C12 8(3) . . ?
C3 C13 H13A 111.6 . . ?
C3 C13 H13B 100.4 . . ?
C01T C13 C21 18.3(7) . . ?
C01T C13 C12 98.8(15) . . ?
C01T C13 H13A 111.7 . . ?
C01T C13 H13B 121.7 . . ?
C21 C13 H13A 108.2 . . ?
C21 C13 H13B 108.2 . . ?
C12 C13 C21 116.3(15) . . ?
C12 C13 H13A 108.2 . . ?
C12 C13 H13B 108.2 . . ?
H13A C13 H13B 107.4 . . ?
C1 C14 C01V 113.5(8) . . ?
C1 C14 C9 142.8(10) . . ?
C1 C14 H14A 108.9 . . ?
C1 C14 H14B 108.9 . . ?
C01V C14 C9 35.7(5) . . ?
C01V C14 H14A 108.9 . . ?
C01V C14 H14B 108.9 . . ?
C9 C14 H14A 77.7 . . ?
C9 C14 H14B 103.3 . . ?
H14A C14 H14B 107.7 . . ?
C15 C14 C1 6(2) . . ?
C15 C14 C01V 108.0(19) . . ?
C15 C14 C9 138(2) . . ?
C15 C14 H14A 113.1 . . ?
C15 C14 H14B 110.3 . . ?
C4 C15 H15A 107.4 . . ?
C4 C15 H15B 98.6 . . ?
C5 C15 C4 126(2) . . ?
C5 C15 H15A 107.9 . . ?
C5 C15 H15B 107.9 . . ?
C5 C15 C16 118(2) . . ?
C14 C15 C4 127(3) . . ?
C14 C15 C5 8.5(13) . . ?
C14 C15 H15A 100.8 . . ?
C14 C15 H15B 115.2 . . ?
C14 C15 C16 117(3) . . ?
H15A C15 H15B 107.2 . . ?
C16 C15 C4 10.3(15) . . ?
C16 C15 H15A 107.9 . . ?
C16 C15 H15B 107.9 . . ?
C1 C16 C6 102(2) . . ?
C1 C16 C15 16.3(9) . . ?
C1 C16 H16A 122.3 . . ?
C1 C16 H16B 108.8 . . ?
C1 C16 C17 101(2) . . ?
C6 C16 H16A 111.7 . . ?
C6 C16 H16B 103.0 . . ?
C15 C16 C6 117(2) . . ?
C15 C16 H16A 108.5 . . ?
C15 C16 H16B 108.5 . . ?
H16A C16 H16B 107.5 . . ?
C17 C16 C6 5.6(16) . . ?
C17 C16 C15 115(2) . . ?
C17 C16 H16A 108.5 . . ?
C17 C16 H16B 108.5 . . ?
C4 C17 C7 113(3) . . ?
C4 C17 C16 8(2) . . ?
C4 C17 H17A 104.0 . . ?
C4 C17 H17B 115.7 . . ?
C4 C17 C18 117(3) . . ?
C7 C17 C16 117(2) . . ?
C7 C17 H17A 108.1 . . ?
C7 C17 H17B 108.1 . . ?
C7 C17 C18 10(2) . . ?
C16 C17 H17A 108.1 . . ?
C16 C17 H17B 108.1 . . ?
C16 C17 C18 121(2) . . ?
H17A C17 H17B 107.3 . . ?
C18 C17 H17A 98.2 . . ?
C18 C17 H17B 112.6 . . ?
C6 C18 C17 11.5(12) . . ?
C6 C18 H18A 109.5 . . ?
C6 C18 H18B 109.5 . . ?
C6 C18 H18C 109.5 . . ?
C17 C18 H18A 99.8 . . ?
C17 C18 H18B 119.6 . . ?
C17 C18 H18C 108.4 . . ?
H18A C18 H18B 109.5 . . ?
H18A C18 H18C 109.5 . . ?
H18B C18 H18C 109.5 . . ?

loop_
_geom_bond_atom_site_label_1
_geom_bond_atom_site_label_2
_geom_bond_distance
_geom_bond_site_symmetry_2
_geom_bond_publ_flag
S01 O005 1.448(2) . ?
S01 O00A 1.458(2) . ?
S01 O00B 1.451(3) . ?
S01 O00C 1.572(2) . ?
S02 O006 1.451(2) . ?
S02 O007 1.447(2) . ?
S02 O008 1.589(2) . ?
S02 O009 1.449(2) . ?
Cl03 C012 1.746(4) . ?
Cl04 C018 1.744(4) . ?
O008 C010 1.450(4) . ?
O00C C0 1.52(3) . ?
O00C C11 1.452(15) . ?
N00D H00D 0.8800 . ?
N00D C00N 1.340(4) . ?
N00D C00Q 1.460(4) . ?
N00E H00E 0.8800 . ?
N00E C00P 1.357(4) . ?
N00E C00S 1.414(4) . ?
N00F H00A 0.8800 . ?
N00F H00B 0.8800 . ?
N00F C00P 1.337(4) . ?
N00G H00C 0.86(5) . ?
N00G C00N 1.346(4) . ?
N00G H00F 0.77(5) . ?
N00H H00G 0.8856 . ?
N00H H00H 0.8852 . ?
N00H C00R 1.359(5) . ?
N00I H00I 0.8800 . ?
N00I C00O 1.326(4) . ?
N00I C00Z 1.455(4) . ?
N00J H00J 0.8800 . ?
N00J H00K 0.8800 . ?
N00J C00O 1.338(4) . ?
N00K C00O 1.339(4) . ?
N00K C00R 1.314(4) . ?
N00L C00N 1.342(4) . ?
N00L C00P 1.320(4) . ?
N00M H00M 0.8800 . ?
N00M C00R 1.353(4) . ?
N00M C013 1.412(5) . ?
C00Q H00L 0.9900 . ?
C00Q H00N 0.9900 . ?
C00Q C00X 1.530(5) . ?
C00S C00T 1.394(5) . ?
C00S C00U 1.400(5) . ?
C00T H00T 0.9500 . ?
C00T C011 1.390(5) . ?
C00U H00U 0.9500 . ?
C00U C014 1.394(5) . ?
C00V H00O 0.9900 . ?
C00V H00P 0.9900 . ?
C00V C00X 1.519(5) . ?
C00V C015 1.531(5) . ?
C00W H00Q 0.9900 . ?
C00W H00R 0.9900 . ?
C00W C00Z 1.517(5) . ?
C00W C015 1.533(5) . ?
C00X H00S 0.9900 . ?
C00X H00V 0.9900 . ?
C00Y H00Y 0.9900 . ?
C00Y H 0.9900 . ?
C00Y C010 1.511(4) . ?
C00Y C01A 1.533(5) . ?
C00Z H00W 0.9900 . ?
C00Z H00X 0.9900 . ?
C010 H01K 0.9900 . ?
C010 H01L 0.9900 . ?
C011 H011 0.9500 . ?
C011 C012 1.382(6) . ?
C012 C014 1.381(6) . ?
C013 C017 1.396(5) . ?
C013 C01C 1.392(5) . ?
C014 H014 0.9500 . ?
C015 H01G 0.9900 . ?
C015 H01H 0.9900 . ?
C0 H0A 0.9900 . ?
C0 H0B 0.9900 . ?
C0 C2 1.22(3) . ?
C0 C12 1.517(13) . ?
C017 H017 0.9500 . ?
C017 C019 1.386(6) . ?
C018 C019 1.384(6) . ?
C018 C01D 1.384(6) . ?
C019 H019 0.9500 . ?
C01A H01M 0.9900 . ?
C01A H01N 0.9900 . ?
C01A C01F 1.524(5) . ?
C01B H01O 0.9900 . ?
C01B H01P 0.9900 . ?
C01B C01E 1.518(5) . ?
C01B C01F 1.522(5) . ?
C01C H01I 0.9500 . ?
C01C C01D 1.387(6) . ?
C01D H01J 0.9500 . ?
C01E H01Q 0.9900 . ?
C01E H01R 0.9900 . ?
C01E C01I 1.525(5) . ?
C01F H01S 0.9900 . ?
C01F H01T 0.9900 . ?
C01G H01U 0.9900 . ?
C01G H01V 0.9900 . ?
C01G C01H 1.518(6) . ?
C01G C01J 1.513(5) . ?
C01H H01W 0.9900 . ?
C01H H01X 0.9900 . ?
C01H C01L 1.520(6) . ?
C01I H01Y 0.9900 . ?
C01I HA 0.9900 . ?
C01I C01K 1.529(6) . ?
C01J H01Z 0.9900 . ?
C01J HB 0.9900 . ?
C01J C01K 1.526(6) . ?
C01K H01 0.9900 . ?
C01K HC 0.9900 . ?
C01L H1 0.9800 . ?
C01L HD 0.9800 . ?
C01L HE 0.9800 . ?
C1 H1A 0.9900 . ?
C1 H1B 0.9900 . ?
C1 C4 1.539(13) . ?
C1 C5 1.86(2) . ?
C1 C14 1.503(12) . ?
C1 C16 1.39(4) . ?
C2 H2A 0.9900 . ?
C2 H2B 0.9900 . ?
C2 C3 1.534(9) . ?
C2 C11 1.517(9) . ?
C2 C12 0.551(16) . ?
C3 H3A 0.9900 . ?
C3 H3B 0.9900 . ?
C3 C01T 1.519(9) . ?
C3 C21 1.84(2) . ?
C3 C12 0.993(17) . ?
C3 C13 0.524(16) . ?
C4 H4A 0.9900 . ?
C4 H4B 0.9900 . ?
C4 C6 1.529(13) . ?
C4 C15 1.75(3) . ?
C4 C17 1.17(4) . ?
C5 H5A 0.9900 . ?
C5 H5B 0.9900 . ?
C5 C01V 1.666(19) . ?
C5 C9 1.527(13) . ?
C5 C15 1.47(3) . ?
C6 H6A 0.9900 . ?
C6 H6B 0.9900 . ?
C6 C7 1.31(5) . ?
C6 C16 1.88(3) . ?
C6 C18 1.528(15) . ?
C7 H7A 0.9800 . ?
C7 H7B 0.9800 . ?
C7 H7C 0.9800 . ?
C7 C17 1.49(3) . ?
C01T H01A 0.9900 . ?
C01T H01B 0.9900 . ?
C01T C8 1.530(9) . ?
C01T C20 1.995(17) . ?
C01T C13 1.31(3) . ?
C8 H8A 0.9900 . ?
C8 H8B 0.9900 . ?
C8 C01W 1.536(9) . ?
C8 C10 1.625(15) . ?
C8 C20 0.548(15) . ?
C8 C21 1.053(18) . ?
C01V H01C 0.9900 . ?
C01V H01D 0.9900 . ?
C01V C01W 1.522(8) . ?
C01V C9 0.968(13) . ?
C01V C10 1.092(13) . ?
C01V C14 1.520(13) . ?
C01W H01E 0.9900 . ?
C01W H01F 0.9900 . ?
C01W C9 1.198(12) . ?
C01W C10 1.045(13) . ?
C01W C20 1.749(18) . ?
C9 H9A 0.9900 . ?
C9 H9B 0.9900 . ?
C9 C10 1.517(12) . ?
C9 C14 1.619(18) . ?
C10 H10A 0.9900 . ?
C10 H10B 0.9900 . ?
C10 C20 1.530(13) . ?
C20 H20A 0.9900 . ?
C20 H20B 0.9900 . ?
C20 C21 1.530(13) . ?
C21 H21A 0.9900 . ?
C21 H21B 0.9900 . ?
C21 C13 1.520(13) . ?
C11 H11A 0.9900 . ?
C11 H11B 0.9900 . ?
C11 C12 1.87(2) . ?
C12 H12A 0.9900 . ?
C12 H12B 0.9900 . ?
C12 C13 1.510(13) . ?
C13 H13A 0.9900 . ?
C13 H13B 0.9900 . ?
C14 H14A 0.9900 . ?
C14 H14B 0.9900 . ?
C14 C15 1.09(3) . ?
C15 H15A 0.9900 . ?
C15 H15B 0.9900 . ?
C15 C16 1.52(4) . ?
C16 H16A 0.9900 . ?
C16 H16B 0.9900 . ?
C16 C17 1.50(3) . ?
C17 H17A 0.9900 . ?
C17 H17B 0.9900 . ?
C17 C18 1.77(4) . ?
C18 H18A 0.9800 . ?
C18 H18B 0.9800 . ?
C18 H18C 0.9800 . ?

loop_
_geom_hbond_atom_site_label_D
_geom_hbond_atom_site_label_H
_geom_hbond_atom_site_label_A
_geom_hbond_distance_DH
_geom_hbond_distance_HA
_geom_hbond_distance_DA
_geom_hbond_angle_DHA
_geom_hbond_site_symmetry_A
N00J H00K O009 0.88 2.08 2.865(4) 148.6 1_645
N00M H00M O00A 0.88 2.01 2.888(4) 174.0 .

loop_
_geom_torsion_atom_site_label_1
_geom_torsion_atom_site_label_2
_geom_torsion_atom_site_label_3
_geom_torsion_atom_site_label_4
_geom_torsion
_geom_torsion_site_symmetry_1
_geom_torsion_site_symmetry_2
_geom_torsion_site_symmetry_3
_geom_torsion_site_symmetry_4
_geom_torsion_publ_flag
S01 O00C C0 C2 -173.1(16) . . . . ?
S01 O00C C0 C12 -152.5(13) . . . . ?
S01 O00C C11 C2 -165.0(5) . . . . ?
S01 O00C C11 C12 -152.2(8) . . . . ?
S02 O008 C010 C00Y 178.8(2) . . . . ?
Cl03 C012 C014 C00U -175.9(3) . . . . ?
Cl04 C018 C019 C017 -178.7(3) . . . . ?
Cl04 C018 C01D C01C 178.5(3) . . . . ?
O005 S01 O00C C0 177.0(13) . . . . ?
O005 S01 O00C C11 -170.6(6) . . . . ?
O006 S02 O008 C010 -62.7(2) . . . . ?
O007 S02 O008 C010 178.2(2) . . . . ?
O009 S02 O008 C010 57.6(3) . . . . ?
O00A S01 O00C C0 58.0(13) . . . . ?
O00A S01 O00C C11 70.4(6) . . . . ?
O00B S01 O00C C0 -62.4(13) . . . . ?
O00B S01 O00C C11 -50.0(6) . . . . ?
O00C C0 C2 C3 79(2) . . . . ?
O00C C0 C2 C11 -95(13) . . . . ?
O00C C0 C2 C12 76(4) . . . . ?
O00C C0 C12 C2 -113(4) . . . . ?
O00C C0 C12 C3 73(3) . . . . ?
O00C C0 C12 C11 -98(21) . . . . ?
O00C C0 C12 C13 74(2) . . . . ?
O00C C11 C12 C0 76(20) . . . . ?
O00C C11 C12 C2 -121(4) . . . . ?
O00C C11 C12 C3 66(2) . . . . ?
O00C C11 C12 C13 67.0(17) . . . . ?
N00D C00Q C00X C00V -71.3(4) . . . . ?
N00E C00S C00T C011 -177.3(3) . . . . ?
N00E C00S C00U C014 177.5(3) . . . . ?
N00M C013 C017 C019 179.7(3) . . . . ?
N00M C013 C01C C01D -179.9(4) . . . . ?
C00N N00D C00Q C00X 164.0(3) . . . . ?
C00N N00L C00P N00E 157.8(3) . . . . ?
C00N N00L C00P N00F -25.2(5) . . . . ?
C00O N00I C00Z C00W 171.0(3) . . . . ?
C00O N00K C00R N00H -29.0(5) . . . . ?
C00O N00K C00R N00M 155.4(3) . . . . ?
C00P N00E C00S C00T -30.4(5) . . . . ?
C00P N00E C00S C00U 152.2(3) . . . . ?
C00P N00L C00N N00D 155.5(3) . . . . ?
C00P N00L C00N N00G -27.3(5) . . . . ?
C00Q N00D C00N N00G 173.1(3) . . . . ?
C00Q N00D C00N N00L -9.5(5) . . . . ?
C00R N00K C00O N00I 139.9(3) . . . . ?
C00R N00K C00O N00J -44.5(4) . . . . ?
C00R N00M C013 C017 -36.4(5) . . . . ?
C00R N00M C013 C01C 145.7(4) . . . . ?
C00S N00E C00P N00F 176.4(3) . . . . ?
C00S N00E C00P N00L -6.3(5) . . . . ?
C00S C00T C011 C012 0.3(5) . . . . ?
C00S C00U C014 C012 -0.5(5) . . . . ?
C00T C00S C00U C014 0.1(5) . . . . ?
C00T C011 C012 Cl03 176.0(3) . . . . ?
C00T C011 C012 C014 -0.8(5) . . . . ?
C00U C00S C00T C011 0.0(5) . . . . ?
C00X C00V C015 C00W -81.6(4) . . . . ?
C00Y C01A C01F C01B -172.1(3) . . . . ?
C00Z N00I C00O N00J 169.0(3) . . . . ?
C00Z N00I C00O N00K -15.2(5) . . . . ?
C00Z C00W C015 C00V -76.3(4) . . . . ?
C010 C00Y C01A C01F -175.0(3) . . . . ?
C011 C012 C014 C00U 0.9(5) . . . . ?
C013 N00M C00R N00H 175.3(3) . . . . ?
C013 N00M C00R N00K -8.8(5) . . . . ?
C013 C017 C019 C018 0.3(6) . . . . ?
C013 C01C C01D C018 0.2(6) . . . . ?
C015 C00V C00X C00Q 178.4(3) . . . . ?
C015 C00W C00Z N00I 178.4(3) . . . . ?
C0 O00C C11 C2 -31(7) . . . . ?
C0 O00C C11 C12 -18(6) . . . . ?
C0 C2 C3 C01T 66.4(19) . . . . ?
C0 C2 C3 C21 70(2) . . . . ?
C0 C2 C3 C12 -160(18) . . . . ?
C0 C2 C3 C13 19(12) . . . . ?
C0 C2 C11 O00C 72(12) . . . . ?
C0 C2 C11 C12 10(12) . . . . ?
C0 C2 C12 C3 21(19) . . . . ?
C0 C2 C12 C11 -2(2) . . . . ?
C0 C2 C12 C13 21(13) . . . . ?
C0 C12 C13 C3 -164(20) . . . . ?
C0 C12 C13 C01T 69(2) . . . . ?
C0 C12 C13 C21 75(2) . . . . ?
C017 C013 C01C C01D 2.2(6) . . . . ?
C019 C018 C01D C01C -2.4(6) . . . . ?
C01A C00Y C010 O008 175.8(3) . . . . ?
C01B C01E C01I C01K 178.1(4) . . . . ?
C01C C013 C017 C019 -2.4(5) . . . . ?
C01D C018 C019 C017 2.1(6) . . . . ?
C01E C01B C01F C01A 174.5(3) . . . . ?
C01E C01I C01K C01J -63.8(5) . . . . ?
C01F C01B C01E C01I -168.2(3) . . . . ?
C01G C01J C01K C01I -177.4(4) . . . . ?
C01H C01G C01J C01K -178.2(4) . . . . ?
C01J C01G C01H C01L 176.7(4) . . . . ?
C1 C4 C6 C7 176(2) . . . . ?
C1 C4 C6 C16 66(20) . . . . ?
C1 C4 C6 C18 -173.1(12) . . . . ?
C1 C4 C15 C5 144(8) . . . . ?
C1 C4 C15 C14 154(9) . . . . ?
C1 C4 C15 C16 178(12) . . . . ?
C1 C4 C17 C7 -177(2) . . . . ?
C1 C4 C17 C16 64(16) . . . . ?
C1 C4 C17 C18 -166.4(16) . . . . ?
C1 C5 C01V C01W 170.6(10) . . . . ?
C1 C5 C01V C9 -151.4(16) . . . . ?
C1 C5 C01V C10 138.9(13) . . . . ?
C1 C5 C01V C14 4(5) . . . . ?
C1 C5 C9 C01V 34.2(18) . . . . ?
C1 C5 C9 C01W 114.5(19) . . . . ?
C1 C5 C9 C10 66(2) . . . . ?
C1 C5 C9 C14 12(4) . . . . ?
C1 C5 C15 C4 -79(13) . . . . ?
C1 C5 C15 C14 -174(21) . . . . ?
C1 C5 C15 C16 -86(13) . . . . ?
C1 C14 C15 C4 -83(20) . . . . ?
C1 C14 C15 C5 8(29) . . . . ?
C1 C14 C15 C16 -88(20) . . . . ?
C1 C16 C17 C4 -108(17) . . . . ?
C1 C16 C17 C7 -171(3) . . . . ?
C1 C16 C17 C18 -161(3) . . . . ?
C2 C0 C12 C3 -174(5) . . . . ?
C2 C0 C12 C11 15(19) . . . . ?
C2 C0 C12 C13 -173(4) . . . . ?
C2 C3 C01T C8 -179.8(8) . . . . ?
C2 C3 C01T C20 -170.8(9) . . . . ?
C2 C3 C01T C13 -165(4) . . . . ?
C2 C3 C21 C8 -174.3(16) . . . . ?
C2 C3 C21 C20 -161.6(14) . . . . ?
C2 C3 C21 C13 -162(5) . . . . ?
C2 C3 C12 C0 18(16) . . . . ?
C2 C3 C12 C11 19(16) . . . . ?
C2 C3 C12 C13 1(33) . . . . ?
C2 C3 C13 C01T 54(13) . . . . ?
C2 C3 C13 C21 62(13) . . . . ?
C2 C3 C13 C12 0(10) . . . . ?
C2 C11 C12 C0 -164(20) . . . . ?
C2 C11 C12 C3 -174(6) . . . . ?
C2 C11 C12 C13 -172(5) . . . . ?
C2 C12 C13 C3 179(100) . . . . ?
C2 C12 C13 C01T 52(11) . . . . ?
C2 C12 C13 C21 58(11) . . . . ?
C3 C2 C11 O00C 65.5(10) . . . . ?
C3 C2 C11 C12 4(3) . . . . ?
C3 C2 C12 C0 -21(19) . . . . ?
C3 C2 C12 C11 -23(19) . . . . ?
C3 C2 C12 C13 0(8) . . . . ?
C3 C01T C8 C01W -64.6(11) . . . . ?
C3 C01T C8 C10 -38(2) . . . . ?
C3 C01T C8 C20 125(5) . . . . ?
C3 C01T C8 C21 -132(13) . . . . ?
C3 C01T C13 C21 -157(5) . . . . ?
C3 C01T C13 C12 6(3) . . . . ?
C3 C21 C13 C01T 26(5) . . . . ?
C3 C21 C13 C12 8(3) . . . . ?
C3 C12 C13 C01T -127(20) . . . . ?
C3 C12 C13 C21 -121(20) . . . . ?
C4 C1 C5 C01V 76.9(15) . . . . ?
C4 C1 C5 C9 58(2) . . . . ?
C4 C1 C5 C15 89(13) . . . . ?
C4 C1 C14 C01V 71.9(14) . . . . ?
C4 C1 C14 C9 45(2) . . . . ?
C4 C1 C14 C15 88(20) . . . . ?
C4 C1 C16 C6 19(8) . . . . ?
C4 C1 C16 C15 179(10) . . . . ?
C4 C1 C16 C17 24(8) . . . . ?
C4 C6 C7 C17 -26(7) . . . . ?
C4 C6 C16 C1 -108(21) . . . . ?
C4 C6 C16 C15 -114(21) . . . . ?
C4 C6 C16 C17 176(24) . . . . ?
C4 C6 C18 C17 -26(8) . . . . ?
C4 C15 C16 C1 -1(11) . . . . ?
C4 C15 C16 C6 21(9) . . . . ?
C4 C15 C16 C17 27(10) . . . . ?
C4 C17 C18 C6 143(10) . . . . ?
C5 C1 C4 C6 -178.3(11) . . . . ?
C5 C1 C4 C15 -25(6) . . . . ?
C5 C1 C4 C17 -170(2) . . . . ?
C5 C1 C14 C01V 171(11) . . . . ?
C5 C1 C14 C9 144(12) . . . . ?
C5 C1 C14 C15 -173(25) . . . . ?
C5 C1 C16 C6 177.4(16) . . . . ?
C5 C1 C16 C15 -23(5) . . . . ?
C5 C1 C16 C17 -177.1(17) . . . . ?
C5 C01V C01W C8 174.5(11) . . . . ?
C5 C01V C01W C9 45.0(12) . . . . ?
C5 C01V C01W C10 -147.1(14) . . . . ?
C5 C01V C01W C20 173.6(11) . . . . ?
C5 C01V C9 C01W -129.9(12) . . . . ?
C5 C01V C9 C10 -138.2(13) . . . . ?
C5 C01V C9 C14 6.1(15) . . . . ?
C5 C01V C10 C8 102.7(19) . . . . ?
C5 C01V C10 C01W 48.8(18) . . . . ?
C5 C01V C10 C9 58.3(14) . . . . ?
C5 C01V C10 C20 130.2(18) . . . . ?
C5 C01V C14 C1 -175(7) . . . . ?
C5 C01V C14 C9 -23(6) . . . . ?
C5 C01V C14 C15 -176(8) . . . . ?
C5 C9 C10 C8 163.0(12) . . . . ?
C5 C9 C10 C01V -46.1(14) . . . . ?
C5 C9 C10 C01W 121.7(14) . . . . ?
C5 C9 C10 C20 -177.5(13) . . . . ?
C5 C9 C14 C1 -158(7) . . . . ?
C5 C9 C14 C01V 156(6) . . . . ?
C5 C9 C14 C15 -164(9) . . . . ?
C5 C15 C16 C1 148(7) . . . . ?
C5 C15 C16 C6 170(2) . . . . ?
C5 C15 C16 C17 175(2) . . . . ?
C6 C4 C15 C5 173.5(18) . . . . ?
C6 C4 C15 C14 -176(2) . . . . ?
C6 C4 C15 C16 -152(12) . . . . ?
C6 C4 C17 C7 -63(13) . . . . ?
C6 C4 C17 C16 177(15) . . . . ?
C6 C4 C17 C18 -53(12) . . . . ?
C6 C7 C17 C4 143(10) . . . . ?
C6 C7 C17 C16 151(9) . . . . ?
C6 C7 C17 C18 31(14) . . . . ?
C6 C16 C17 C4 -4(19) . . . . ?
C6 C16 C17 C7 -67(15) . . . . ?
C6 C16 C17 C18 -57(15) . . . . ?
C7 C6 C16 C1 -179(3) . . . . ?
C7 C6 C16 C15 175(3) . . . . ?
C7 C6 C16 C17 104(16) . . . . ?
C7 C6 C18 C17 29(13) . . . . ?
C7 C17 C18 C6 -145(15) . . . . ?
C01T C3 C21 C8 -161(6) . . . . ?
C01T C3 C21 C20 -148(6) . . . . ?
C01T C3 C21 C13 -149(7) . . . . ?
C01T C3 C12 C0 66(2) . . . . ?
C01T C3 C12 C2 48(18) . . . . ?
C01T C3 C12 C11 67(2) . . . . ?
C01T C3 C12 C13 49(19) . . . . ?
C01T C3 C13 C21 8.0(16) . . . . ?
C01T C3 C13 C12 -54(21) . . . . ?
C01T C8 C01W C01V -176.8(7) . . . . ?
C01T C8 C01W C9 -135.4(11) . . . . ?
C01T C8 C01W C10 155.8(11) . . . . ?
C01T C8 C01W C20 -174(3) . . . . ?
C01T C8 C10 C01V -104(2) . . . . ?
C01T C8 C10 C01W -42.3(17) . . . . ?
C01T C8 C10 C9 -76.9(18) . . . . ?
C01T C8 C10 C20 169(4) . . . . ?
C01T C8 C20 C01W 171(5) . . . . ?
C01T C8 C20 C10 -170(4) . . . . ?
C01T C8 C20 C21 10(2) . . . . ?
C01T C8 C21 C3 42(12) . . . . ?
C01T C8 C21 C20 -85(14) . . . . ?
C01T C8 C21 C13 39(12) . . . . ?
C01T C20 C21 C3 64(9) . . . . ?
C01T C20 C21 C8 124(12) . . . . ?
C01T C20 C21 C13 64(9) . . . . ?
C8 C01T C13 C3 167(4) . . . . ?
C8 C01T C13 C21 9(3) . . . . ?
C8 C01T C13 C12 173.2(11) . . . . ?
C8 C01W C9 C5 -150.0(13) . . . . ?
C8 C01W C9 C01V -73.6(13) . . . . ?
C8 C01W C9 C10 -64.9(12) . . . . ?
C8 C01W C9 C14 -130.5(12) . . . . ?
C8 C01W C10 C01V 143.7(10) . . . . ?
C8 C01W C10 C9 136.0(8) . . . . ?
C8 C01W C10 C20 10.2(9) . . . . ?
C8 C01W C20 C01T 4(2) . . . . ?
C8 C01W C20 C10 -146(3) . . . . ?
C8 C01W C20 C21 8(3) . . . . ?
C8 C10 C20 C01T -5.3(19) . . . . ?
C8 C10 C20 C01W 29(3) . . . . ?
C8 C10 C20 C21 0(2) . . . . ?
C8 C20 C21 C3 -61(6) . . . . ?
C8 C20 C21 C13 -61(6) . . . . ?
C8 C21 C13 C3 169(4) . . . . ?
C8 C21 C13 C01T -165(5) . . . . ?
C8 C21 C13 C12 176.6(17) . . . . ?
C01V C5 C9 C01W 80.2(14) . . . . ?
C01V C5 C9 C10 31.7(9) . . . . ?
C01V C5 C9 C14 -22(6) . . . . ?
C01V C5 C15 C4 89(2) . . . . ?
C01V C5 C15 C14 -6(12) . . . . ?
C01V C5 C15 C16 82(2) . . . . ?
C01V C01W C9 C5 -76.4(15) . . . . ?
C01V C01W C9 C10 8.7(10) . . . . ?
C01V C01W C9 C14 -56.9(11) . . . . ?
C01V C01W C10 C8 -143.7(10) . . . . ?
C01V C01W C10 C9 -7.7(9) . . . . ?
C01V C01W C10 C20 -133.5(12) . . . . ?
C01V C01W C20 C01T -178.4(7) . . . . ?
C01V C01W C20 C8 177(3) . . . . ?
C01V C01W C20 C10 31.5(9) . . . . ?
C01V C01W C20 C21 -174.7(9) . . . . ?
C01V C9 C10 C8 -150.9(13) . . . . ?
C01V C9 C10 C01W 167.9(14) . . . . ?
C01V C9 C10 C20 -131.4(14) . . . . ?
C01V C9 C14 C1 45.5(19) . . . . ?
C01V C9 C14 C15 40(3) . . . . ?
C01V C10 C20 C01T -118.6(15) . . . . ?
C01V C10 C20 C8 -113(3) . . . . ?
C01V C10 C20 C01W -84.7(15) . . . . ?
C01V C10 C20 C21 -113.3(17) . . . . ?
C01V C14 C15 C4 81(3) . . . . ?
C01V C14 C15 C5 173(14) . . . . ?
C01V C14 C15 C16 77(3) . . . . ?
C01W C8 C10 C01V -62.1(14) . . . . ?
C01W C8 C10 C9 -34.6(7) . . . . ?
C01W C8 C10 C20 -149(3) . . . . ?
C01W C8 C20 C01T -171(5) . . . . ?
C01W C8 C20 C10 19.5(17) . . . . ?
C01W C8 C20 C21 -160(6) . . . . ?
C01W C8 C21 C3 -73(2) . . . . ?
C01W C8 C21 C20 160(7) . . . . ?
C01W C8 C21 C13 -76.6(19) . . . . ?
C01W C01V C9 C5 129.9(12) . . . . ?
C01W C01V C9 C10 -8.3(10) . . . . ?
C01W C01V C9 C14 136.0(9) . . . . ?
C01W C01V C10 C8 53.9(12) . . . . ?
C01W C01V C10 C9 9.5(11) . . . . ?
C01W C01V C10 C20 81.5(16) . . . . ?
C01W C01V C14 C1 170.9(9) . . . . ?
C01W C01V C14 C9 -37.1(9) . . . . ?
C01W C01V C14 C15 169(2) . . . . ?
C01W C9 C10 C8 41.3(8) . . . . ?
C01W C9 C10 C01V -167.9(14) . . . . ?
C01W C9 C10 C20 60.8(11) . . . . ?
C01W C9 C14 C1 111(2) . . . . ?
C01W C9 C14 C01V 66.0(12) . . . . ?
C01W C9 C14 C15 106(4) . . . . ?
C01W C10 C20 C01T -33.9(13) . . . . ?
C01W C10 C20 C8 -29(3) . . . . ?
C01W C10 C20 C21 -28.6(14) . . . . ?
C01W C20 C21 C3 -77.4(17) . . . . ?
C01W C20 C21 C8 -17(5) . . . . ?
C01W C20 C21 C13 -77.4(16) . . . . ?
C9 C5 C01V C01W -38.0(10) . . . . ?
C9 C5 C01V C10 -69.8(16) . . . . ?
C9 C5 C01V C14 155(6) . . . . ?
C9 C5 C15 C4 72(3) . . . . ?
C9 C5 C15 C14 -23(12) . . . . ?
C9 C5 C15 C16 65(3) . . . . ?
C9 C01V C01W C8 129.5(11) . . . . ?
C9 C01V C01W C10 167.9(14) . . . . ?
C9 C01V C01W C20 128.7(11) . . . . ?
C9 C01V C10 C8 44.4(17) . . . . ?
C9 C01V C10 C01W -9.5(11) . . . . ?
C9 C01V C10 C20 71.9(17) . . . . ?
C9 C01V C14 C1 -152.0(13) . . . . ?
C9 C01V C14 C15 -154(2) . . . . ?
C9 C01W C10 C8 -136.0(8) . . . . ?
C9 C01W C10 C01V 7.7(9) . . . . ?
C9 C01W C10 C20 -125.8(10) . . . . ?
C9 C01W C20 C01T -144.3(9) . . . . ?
C9 C01W C20 C8 -149(3) . . . . ?
C9 C01W C20 C10 65.5(11) . . . . ?
C9 C01W C20 C21 -140.7(11) . . . . ?
C9 C10 C20 C01T -77.7(14) . . . . ?
C9 C10 C20 C8 -72(3) . . . . ?
C9 C10 C20 C01W -43.8(8) . . . . ?
C9 C10 C20 C21 -72.3(16) . . . . ?
C9 C14 C15 C4 58(5) . . . . ?
C9 C14 C15 C5 150(16) . . . . ?
C9 C14 C15 C16 54(4) . . . . ?
C10 C8 C01W C01V 27.4(8) . . . . ?
C10 C8 C01W C9 68.8(12) . . . . ?
C10 C8 C01W C20 30(3) . . . . ?
C10 C8 C20 C01T 170(4) . . . . ?
C10 C8 C20 C01W -19.5(17) . . . . ?
C10 C8 C20 C21 -180(100) . . . . ?
C10 C8 C21 C3 -53(4) . . . . ?
C10 C8 C21 C20 180(100) . . . . ?
C10 C8 C21 C13 -56(3) . . . . ?
C10 C01V C01W C8 -38.4(11) . . . . ?
C10 C01V C01W C9 -167.9(14) . . . . ?
C10 C01V C01W C20 -39.2(11) . . . . ?
C10 C01V C9 C5 138.2(13) . . . . ?
C10 C01V C9 C01W 8.3(10) . . . . ?
C10 C01V C9 C14 144.3(10) . . . . ?
C10 C01V C14 C1 127.1(15) . . . . ?
C10 C01V C14 C9 -80.9(17) . . . . ?
C10 C01V C14 C15 125(2) . . . . ?
C10 C01W C9 C5 -85.1(16) . . . . ?
C10 C01W C9 C01V -8.7(10) . . . . ?
C10 C01W C9 C14 -65.6(14) . . . . ?
C10 C01W C20 C01T 150.1(12) . . . . ?
C10 C01W C20 C8 146(3) . . . . ?
C10 C01W C20 C21 153.7(13) . . . . ?
C10 C9 C14 C1 71(2) . . . . ?
C10 C9 C14 C01V 25.7(8) . . . . ?
C10 C9 C14 C15 65(4) . . . . ?
C10 C20 C21 C3 -61(2) . . . . ?
C10 C20 C21 C8 0(5) . . . . ?
C10 C20 C21 C13 -61(2) . . . . ?
C20 C01T C8 C01W 170(5) . . . . ?
C20 C01T C8 C10 -163(6) . . . . ?
C20 C01T C8 C21 103(14) . . . . ?
C20 C01T C13 C3 175(4) . . . . ?
C20 C01T C13 C21 18(3) . . . . ?
C20 C01T C13 C12 -178.4(11) . . . . ?
C20 C8 C01W C01V -3(3) . . . . ?
C20 C8 C01W C9 38(3) . . . . ?
C20 C8 C01W C10 -30(3) . . . . ?
C20 C8 C10 C01V 87(3) . . . . ?
C20 C8 C10 C01W 149(3) . . . . ?
C20 C8 C10 C9 114(3) . . . . ?
C20 C8 C21 C3 127(5) . . . . ?
C20 C8 C21 C13 124(6) . . . . ?
C20 C01W C9 C5 -137.7(14) . . . . ?
C20 C01W C9 C01V -61.3(11) . . . . ?
C20 C01W C9 C10 -52.6(9) . . . . ?
C20 C01W C9 C14 -118.2(13) . . . . ?
C20 C01W C10 C8 -10.2(9) . . . . ?
C20 C01W C10 C01V 133.5(12) . . . . ?
C20 C01W C10 C9 125.8(10) . . . . ?
C20 C21 C13 C3 -180(4) . . . . ?
C20 C21 C13 C01T -154(5) . . . . ?
C20 C21 C13 C12 -172.1(15) . . . . ?
C21 C3 C01T C8 12(4) . . . . ?
C21 C3 C01T C20 21(4) . . . . ?
C21 C3 C01T C13 26(6) . . . . ?
C21 C3 C12 C0 70(3) . . . . ?
C21 C3 C12 C2 53(18) . . . . ?
C21 C3 C12 C11 71(3) . . . . ?
C21 C3 C12 C13 54(19) . . . . ?
C21 C3 C13 C01T -8.0(16) . . . . ?
C21 C3 C13 C12 -62(21) . . . . ?
C21 C8 C01W C01V -170.7(14) . . . . ?
C21 C8 C01W C9 -129.3(16) . . . . ?
C21 C8 C01W C10 161.9(17) . . . . ?
C21 C8 C01W C20 -168(4) . . . . ?
C21 C8 C10 C01V -93(3) . . . . ?
C21 C8 C10 C01W -31(3) . . . . ?
C21 C8 C10 C9 -66(3) . . . . ?
C21 C8 C10 C20 -180(100) . . . . ?
C21 C8 C20 C01T -10(2) . . . . ?
C21 C8 C20 C01W 160(6) . . . . ?
C21 C8 C20 C10 180(100) . . . . ?
C11 O00C C0 C2 135(9) . . . . ?
C11 O00C C0 C12 155(9) . . . . ?
C11 C2 C3 C01T 67.5(11) . . . . ?
C11 C2 C3 C21 70.7(14) . . . . ?
C11 C2 C3 C12 -159(17) . . . . ?
C11 C2 C3 C13 20(12) . . . . ?
C11 C2 C12 C0 2(2) . . . . ?
C11 C2 C12 C3 23(19) . . . . ?
C11 C2 C12 C13 22(13) . . . . ?
C11 C12 C13 C3 -163(20) . . . . ?
C11 C12 C13 C01T 70.0(19) . . . . ?
C11 C12 C13 C21 76(2) . . . . ?
C12 C0 C2 C3 3(3) . . . . ?
C12 C0 C2 C11 -171(11) . . . . ?
C12 C2 C3 C01T -133(17) . . . . ?
C12 C2 C3 C21 -130(17) . . . . ?
C12 C2 C3 C13 179(100) . . . . ?
C12 C2 C11 O00C 62(4) . . . . ?
C12 C3 C01T C8 176.2(16) . . . . ?
C12 C3 C01T C20 -174.7(17) . . . . ?
C12 C3 C01T C13 -169(5) . . . . ?
C12 C3 C21 C8 -179(2) . . . . ?
C12 C3 C21 C20 -166(2) . . . . ?
C12 C3 C21 C13 -167(6) . . . . ?
C12 C3 C13 C01T 54(21) . . . . ?
C12 C3 C13 C21 62(21) . . . . ?
C13 C3 C01T C8 -14(4) . . . . ?
C13 C3 C01T C20 -5(4) . . . . ?
C13 C3 C21 C8 -13(5) . . . . ?
C13 C3 C21 C20 0(5) . . . . ?
C13 C3 C12 C0 17(21) . . . . ?
C13 C3 C12 C2 -1(33) . . . . ?
C13 C3 C12 C11 18(21) . . . . ?
C13 C01T C8 C01W -69.5(14) . . . . ?
C13 C01T C8 C10 -42(2) . . . . ?
C13 C01T C8 C20 120(5) . . . . ?
C13 C01T C8 C21 -136(13) . . . . ?
C14 C1 C4 C6 -169.7(10) . . . . ?
C14 C1 C4 C15 -16(6) . . . . ?
C14 C1 C4 C17 -161(2) . . . . ?
C14 C1 C5 C01V -7(9) . . . . ?
C14 C1 C5 C9 -26(8) . . . . ?
C14 C1 C5 C15 5(17) . . . . ?
C14 C1 C16 C6 -174.7(16) . . . . ?
C14 C1 C16 C15 -15(5) . . . . ?
C14 C1 C16 C17 -169.2(17) . . . . ?
C14 C01V C01W C8 178.1(9) . . . . ?
C14 C01V C01W C9 48.5(12) . . . . ?
C14 C01V C01W C10 -143.6(14) . . . . ?
C14 C01V C01W C20 177.2(10) . . . . ?
C14 C01V C9 C5 -6.1(15) . . . . ?
C14 C01V C9 C01W -136.0(9) . . . . ?
C14 C01V C9 C10 -144.3(11) . . . . ?
C14 C01V C10 C8 119.9(18) . . . . ?
C14 C01V C10 C01W 66.0(18) . . . . ?
C14 C01V C10 C9 75.5(16) . . . . ?
C14 C01V C10 C20 147.4(16) . . . . ?
C14 C9 C10 C8 175.5(9) . . . . ?
C14 C9 C10 C01V -33.7(10) . . . . ?
C14 C9 C10 C01W 134.2(11) . . . . ?
C14 C9 C10 C20 -165.0(11) . . . . ?
C14 C15 C16 C1 157(8) . . . . ?
C14 C15 C16 C6 179(3) . . . . ?
C14 C15 C16 C17 -175(3) . . . . ?
C15 C4 C6 C7 169(3) . . . . ?
C15 C4 C6 C16 59(20) . . . . ?
C15 C4 C6 C18 179.9(18) . . . . ?
C15 C4 C17 C7 175(2) . . . . ?
C15 C4 C17 C16 55(16) . . . . ?
C15 C4 C17 C18 -175.0(16) . . . . ?
C15 C5 C01V C01W 169.3(13) . . . . ?
C15 C5 C01V C9 -152.7(17) . . . . ?
C15 C5 C01V C10 137.5(17) . . . . ?
C15 C5 C01V C14 3(5) . . . . ?
C15 C5 C9 C01V 30.6(19) . . . . ?
C15 C5 C9 C01W 111(2) . . . . ?
C15 C5 C9 C10 62(2) . . . . ?
C15 C5 C9 C14 9(5) . . . . ?
C15 C16 C17 C4 -115(17) . . . . ?
C15 C16 C17 C7 -179(3) . . . . ?
C15 C16 C17 C18 -169(3) . . . . ?
C16 C1 C4 C6 -155(10) . . . . ?
C16 C1 C4 C15 -1(10) . . . . ?
C16 C1 C4 C17 -146(11) . . . . ?
C16 C1 C5 C01V 72(2) . . . . ?
C16 C1 C5 C9 53(3) . . . . ?
C16 C1 C5 C15 83(13) . . . . ?
C16 C1 C14 C01V 68(2) . . . . ?
C16 C1 C14 C9 41(3) . . . . ?
C16 C1 C14 C15 84(20) . . . . ?
C16 C6 C7 C17 -21(6) . . . . ?
C16 C6 C18 C17 -22(7) . . . . ?
C16 C17 C18 C6 150(9) . . . . ?
C17 C4 C6 C7 106(14) . . . . ?
C17 C4 C6 C16 -4(20) . . . . ?
C17 C4 C6 C18 117(14) . . . . ?
C17 C4 C15 C5 -178(3) . . . . ?
C17 C4 C15 C14 -167(3) . . . . ?
C17 C4 C15 C16 -143(13) . . . . ?
C18 C6 C7 C17 -154(12) . . . . ?
C18 C6 C16 C1 -168.1(17) . . . . ?
C18 C6 C16 C15 -174(2) . . . . ?
C18 C6 C16 C17 115(16) . . . . ?
